data_1571762
loop_
_publ_author_name
'Dong, Shaoqiang'
'Han, Yi'
'Tong, Zekun'
'Wang, Jinfeng'
'Zhang, Yishan'
'Li, Aisen'
'Gopalakrishna, Tullimilli Y.'
'Tian, Hongkun'
'Chi, Chunyan'

_publ_section_title
;
 Facile synthesis and characterization of aza-bridged all-benzenoid
 quinoidal figure-eight and cage molecules.
;
_journal_issue 24
_journal_name_full 'Chemical science'
_journal_page_first 9087
_journal_page_last 9095
_journal_paper_doi 10.1039/d3sc02707d
_journal_volume 15
_journal_year 2024
_chemical_formula_moiety 'C161 H140 N4,4(F6 P),4(C H Cl3)'
_chemical_formula_sum 'C165 H144 Cl12 F24 N4 P4'
_chemical_formula_weight 3188.13
_space_group_crystal_system triclinic
_space_group_IT_number 2
_space_group_name_Hall '-P 1'
_space_group_name_H-M_alt 'P -1'
_atom_sites_solution_hydrogens mixed
_atom_sites_solution_primary direct
_audit_creation_method SHELXL-2014/7
_audit_update_record
;
2024-04-24 deposited with the CCDC.	2024-04-29 downloaded from the CCDC.
;
_cell_angle_alpha 88.424(3)
_cell_angle_beta 82.103(3)
_cell_angle_gamma 84.163(3)
_cell_formula_units_Z 2
_cell_length_a 15.0972(14)
_cell_length_b 24.931(2)
_cell_length_c 29.790(3)
_cell_measurement_reflns_used 9946
_cell_measurement_temperature 100(2)
_cell_measurement_theta_max 28.25
_cell_measurement_theta_min 2.39
_cell_volume 11047.6(18)
_computing_cell_refinement 'SAINT-plus (Bruker, 2007)'
_computing_data_collection 'APEX2 (Bruker, 2007)'
_computing_data_reduction 'SAINT-plus (Bruker, 2007)'
_computing_molecular_graphics SHELXTL
_computing_publication_material SHELXTL
_computing_structure_refinement 'SHELXL-2014/7 (Sheldrick, 2014)'
_computing_structure_solution 'SHELXTL (Sheldrick, 2008)'
_diffrn_ambient_temperature 100(2)
_diffrn_measured_fraction_theta_full 0.999
_diffrn_measured_fraction_theta_max 0.999
_diffrn_measurement_device_type 'Bruker APEXII CCD'
_diffrn_measurement_method '\f and \w scans'
_diffrn_radiation_type MoK\a
_diffrn_radiation_wavelength 0.71073
_diffrn_reflns_av_R_equivalents 0.1313
_diffrn_reflns_av_unetI/netI 0.1125
_diffrn_reflns_Laue_measured_fraction_full 0.999
_diffrn_reflns_Laue_measured_fraction_max 0.999
_diffrn_reflns_limit_h_max 17
_diffrn_reflns_limit_h_min -17
_diffrn_reflns_limit_k_max 29
_diffrn_reflns_limit_k_min -29
_diffrn_reflns_limit_l_max 35
_diffrn_reflns_limit_l_min -35
_diffrn_reflns_number 172951
_diffrn_reflns_point_group_measured_fraction_full 0.999
_diffrn_reflns_point_group_measured_fraction_max 0.999
_diffrn_reflns_theta_full 25.027
_diffrn_reflns_theta_max 25.027
_diffrn_reflns_theta_min 2.211
_exptl_absorpt_coefficient_mu 0.237
_exptl_absorpt_correction_T_max 0.965
_exptl_absorpt_correction_T_min 0.881
_exptl_absorpt_correction_type multi-scan
_exptl_absorpt_process_details '(SADABS; Sheldrick, 1996)'
_exptl_crystal_colour colourless
_exptl_crystal_density_diffrn 0.958
_exptl_crystal_description block
_exptl_crystal_F_000 3284
_exptl_crystal_size_max 0.300
_exptl_crystal_size_mid 0.200
_exptl_crystal_size_min 0.150
_refine_diff_density_max 1.568
_refine_diff_density_min -0.877
_refine_diff_density_rms 0.120
_refine_ls_extinction_method none
_refine_ls_goodness_of_fit_ref 1.909
_refine_ls_hydrogen_treatment constr
_refine_ls_matrix_type full
_refine_ls_number_parameters 1908
_refine_ls_number_reflns 38945
_refine_ls_number_restraints 46
_refine_ls_restrained_S_all 1.913
_refine_ls_R_factor_all 0.2292
_refine_ls_R_factor_gt 0.1501
_refine_ls_shift/su_max 0.002
_refine_ls_shift/su_mean 0.000
_refine_ls_structure_factor_coef Fsqd
_refine_ls_weighting_details 'w=1/[\s^2^(Fo^2^)+(0.1000P)^2^] where P=(Fo^2^+2Fc^2^)/3'
_refine_ls_weighting_scheme calc
_refine_ls_wR_factor_gt 0.3719
_refine_ls_wR_factor_ref 0.4006
_reflns_Friedel_coverage 0.000
_reflns_number_gt 18564
_reflns_number_total 38945
_reflns_threshold_expression 'I > 2\s(I)'
_cod_data_source_file d3sc02707d2.cif
_cod_data_source_block dsq01_sq
_cod_depositor_comments 'Adding full bibliography for 1571762--1571763.cif.'
_cod_original_cell_volume 11047.5(17)
_cod_database_code 1571762
_shelx_shelxl_version_number 2014/7
_shelx_space_group_comment
;
The symmetry employed for this shelxl refinement is uniquely defined
by the following loop, which should always be used as a source of
symmetry information in preference to the above space-group names.
They are only intended as comments.
;
_shelx_estimated_absorpt_t_min 0.932
_shelx_estimated_absorpt_t_max 0.965

loop_
_space_group_symop_operation_xyz
'x, y, z'
'-x, -y, -z'

loop_
_atom_site_label
_atom_site_type_symbol
_atom_site_fract_x
_atom_site_fract_y
_atom_site_fract_z
_atom_site_U_iso_or_equiv
_atom_site_adp_type
_atom_site_occupancy
_atom_site_site_symmetry_order
_atom_site_calc_flag
_atom_site_refinement_flags_posn
_atom_site_refinement_flags_adp
_atom_site_refinement_flags_occupancy
_atom_site_disorder_assembly
_atom_site_disorder_group
C1 C 0.7512(4) 0.2460(3) 0.7499(2) 0.0297(16) Uani 1 1 d . . . . .
C2 C 0.6764(5) 0.2927(3) 0.7483(2) 0.0402(19) Uani 1 1 d . . . . .
C3 C 0.6876(5) 0.3456(3) 0.7411(2) 0.0423(19) Uani 1 1 d . . . . .
H3 H 0.7462 0.3572 0.7351 0.051 Uiso 1 1 calc R U . . .
C4 C 0.6116(5) 0.3830(3) 0.7425(3) 0.047(2) Uani 1 1 d . . . . .
C5 C 0.5265(6) 0.3646(3) 0.7507(3) 0.053(2) Uani 1 1 d . . . . .
H5 H 0.4747 0.3898 0.7516 0.063 Uiso 1 1 calc R U . . .
C6 C 0.5161(6) 0.3101(3) 0.7575(3) 0.057(2) Uani 1 1 d . . . . .
H6 H 0.4577 0.2983 0.7634 0.068 Uiso 1 1 calc R U . . .
C7 C 0.5935(5) 0.2721(4) 0.7555(3) 0.054(2) Uani 1 1 d . . . . .
C8 C 0.6039(5) 0.2148(3) 0.7600(3) 0.047(2) Uani 1 1 d . . . . .
C9 C 0.5468(6) 0.1756(3) 0.7686(3) 0.059(2) Uani 1 1 d . . . . .
H9 H 0.4841 0.1861 0.7705 0.070 Uiso 1 1 calc R U . . .
C10 C 0.5746(6) 0.1217(3) 0.7748(3) 0.059(2) Uani 1 1 d . . . . .
H10 H 0.5319 0.0963 0.7822 0.071 Uiso 1 1 calc R U . . .
C11 C 0.6641(6) 0.1058(3) 0.7700(3) 0.051(2) Uani 1 1 d . . . . .
C12 C 0.7296(6) 0.1442(3) 0.7599(3) 0.048(2) Uani 1 1 d . . . . .
H12 H 0.7922 0.1328 0.7565 0.058 Uiso 1 1 calc R U . . .
C13 C 0.6996(5) 0.1975(4) 0.7552(3) 0.049(2) Uani 1 1 d . . . . .
C14 C 0.8245(6) 0.2458(3) 0.7090(3) 0.046(2) Uani 1 1 d . . . . .
C15 C 0.8126(7) 0.2435(3) 0.6631(3) 0.064(3) Uani 1 1 d . . . . .
H15 H 0.7565 0.2369 0.6544 0.076 Uiso 1 1 calc R U . . .
C16 C 0.8881(6) 0.2513(4) 0.6300(3) 0.058(2) Uani 1 1 d . . . . .
C17 C 0.9664(6) 0.2595(4) 0.6434(3) 0.067(3) Uani 1 1 d . . . . .
H17 H 1.0163 0.2644 0.6210 0.081 Uiso 1 1 calc R U . . .
C18 C 0.9777(6) 0.2612(5) 0.6896(3) 0.075(3) Uani 1 1 d . . . . .
H18 H 1.0349 0.2652 0.6982 0.091 Uiso 1 1 calc R U . . .
C19 C 0.9035(6) 0.2570(4) 0.7222(3) 0.057(2) Uani 1 1 d . . . . .
C20 C 0.8935(5) 0.2600(3) 0.7713(3) 0.048(2) Uani 1 1 d . . . . .
C21 C 0.9526(6) 0.2698(4) 0.8020(3) 0.063(3) Uani 1 1 d . . . . .
H21 H 1.0130 0.2758 0.7911 0.076 Uiso 1 1 calc R U . . .
C22 C 0.9226(5) 0.2708(4) 0.8480(3) 0.056(2) Uani 1 1 d . . . . .
H22 H 0.9633 0.2766 0.8687 0.067 Uiso 1 1 calc R U . . .
C23 C 0.8325(5) 0.2634(3) 0.8647(3) 0.0408(19) Uani 1 1 d . . . . .
C24 C 0.7738(5) 0.2545(3) 0.8335(3) 0.0392(18) Uani 1 1 d . . . . .
H24 H 0.7127 0.2497 0.8438 0.047 Uiso 1 1 calc R U . . .
C25 C 0.8056(5) 0.2528(3) 0.7875(2) 0.0390(18) Uani 1 1 d . . . . .
C26 C 0.6210(5) 0.4411(3) 0.7319(2) 0.045(2) Uani 1 1 d . . . . .
C27 C 0.6878(5) 0.4539(3) 0.6992(3) 0.047(2) Uani 1 1 d . . . . .
H27 H 0.7295 0.4262 0.6852 0.056 Uiso 1 1 calc R U . . .
C28 C 0.6955(5) 0.5082(3) 0.6861(3) 0.046(2) Uani 1 1 d . . . . .
H28 H 0.7417 0.5173 0.6630 0.055 Uiso 1 1 calc R U . . .
C29 C 0.6352(6) 0.5478(3) 0.7072(3) 0.049(2) Uani 1 1 d . . . . .
C30 C 0.5716(5) 0.5357(3) 0.7426(3) 0.047(2) Uani 1 1 d . . . . .
H30 H 0.5326 0.5634 0.7584 0.057 Uiso 1 1 calc R U . . .
C31 C 0.5657(5) 0.4810(3) 0.7550(3) 0.0403(19) Uani 1 1 d . . . . .
H31 H 0.5228 0.4717 0.7797 0.048 Uiso 1 1 calc R U . . .
C32 C 0.6257(7) 0.6439(3) 0.7277(3) 0.057(2) Uani 1 1 d . . . . .
C33 C 0.5426(8) 0.6715(4) 0.7369(4) 0.077(3) Uani 1 1 d . U . . .
C34 C 0.5319(10) 0.7061(5) 0.7738(5) 0.104(4) Uani 1 1 d . . . . .
H34 H 0.4754 0.7259 0.7827 0.125 Uiso 1 1 calc R U . . .
C35 C 0.6062(14) 0.7118(5) 0.7982(4) 0.120(6) Uani 1 1 d . U . . .
C36 C 0.6835(11) 0.6845(6) 0.7873(4) 0.112(5) Uani 1 1 d . U . . .
H36 H 0.7316 0.6900 0.8036 0.135 Uiso 1 1 calc R U . . .
C37 C 0.6983(9) 0.6469(4) 0.7517(3) 0.074(3) Uani 1 1 d . . . . .
C38 C 0.4680(8) 0.6629(5) 0.7115(5) 0.121(5) Uani 1 1 d . U . . .
H38A H 0.4797 0.6782 0.6808 0.145 Uiso 1 1 calc R U . . .
H38B H 0.4117 0.6805 0.7271 0.145 Uiso 1 1 calc R U . . .
H38C H 0.4631 0.6241 0.7096 0.145 Uiso 1 1 calc R U . . .
C39 C 0.5765(14) 0.7526(6) 0.8385(5) 0.176(8) Uani 1 1 d . U . . .
H39A H 0.6298 0.7621 0.8508 0.211 Uiso 1 1 calc R U . . .
H39B H 0.5368 0.7358 0.8625 0.211 Uiso 1 1 calc R U . . .
H39C H 0.5444 0.7854 0.8273 0.211 Uiso 1 1 calc R U . . .
C40 C 0.7825(8) 0.6132(6) 0.7423(4) 0.114(5) Uani 1 1 d . . . . .
H40A H 0.8293 0.6293 0.7556 0.137 Uiso 1 1 calc R U . . .
H40B H 0.7996 0.6104 0.7095 0.137 Uiso 1 1 calc R U . . .
H40C H 0.7755 0.5772 0.7555 0.137 Uiso 1 1 calc R U . . .
C41 C 0.6454(5) 0.6167(3) 0.6482(3) 0.045(2) Uani 1 1 d . . . . .
C42 C 0.6604(6) 0.6719(3) 0.6342(3) 0.051(2) Uani 1 1 d . . . . .
H42 H 0.6623 0.6985 0.6561 0.061 Uiso 1 1 calc R U . . .
C43 C 0.6715(6) 0.6846(4) 0.5903(3) 0.064(3) Uani 1 1 d . . . . .
H43 H 0.6767 0.7213 0.5817 0.077 Uiso 1 1 calc R U . . .
C44 C 0.6759(5) 0.6456(3) 0.5550(3) 0.049(2) Uani 1 1 d . . . . .
C45 C 0.6520(5) 0.5927(3) 0.5696(3) 0.050(2) Uani 1 1 d . . . . .
H45 H 0.6466 0.5665 0.5478 0.060 Uiso 1 1 calc R U . . .
C46 C 0.6374(6) 0.5804(3) 0.6146(3) 0.050(2) Uani 1 1 d . . . . .
H46 H 0.6209 0.5455 0.6235 0.060 Uiso 1 1 calc R U . . .
C47 C 0.6918(5) 0.6583(3) 0.5095(3) 0.046(2) Uani 1 1 d . . . . .
C48 C 0.6826(7) 0.7141(4) 0.4918(3) 0.076(3) Uani 1 1 d . . . . .
C49 C 0.7637(7) 0.7372(4) 0.4736(3) 0.068(3) Uani 1 1 d . . . . .
C50 C 0.7549(9) 0.7889(5) 0.4577(4) 0.101(4) Uani 1 1 d . U . . .
H50 H 0.8071 0.8069 0.4484 0.121 Uiso 1 1 calc R U . . .
C51 C 0.6653(14) 0.8173(5) 0.4546(7) 0.156(7) Uani 1 1 d D U . . .
C52 C 0.5963(11) 0.7985(7) 0.4762(7) 0.176(9) Uani 1 1 d . . . . .
H52 H 0.5410 0.8208 0.4804 0.211 Uiso 1 1 calc R U . . .
C53 C 0.5998(9) 0.7435(6) 0.4949(5) 0.134(6) Uani 1 1 d . U . . .
C54 C 0.8546(6) 0.7066(4) 0.4724(4) 0.078(3) Uani 1 1 d . . . . .
H54A H 0.8697 0.6869 0.4439 0.094 Uiso 1 1 calc R U . . .
H54B H 0.8541 0.6810 0.4979 0.094 Uiso 1 1 calc R U . . .
H54C H 0.8995 0.7318 0.4745 0.094 Uiso 1 1 calc R U . . .
C55 C 0.6541(16) 0.8744(6) 0.4318(7) 0.242(12) Uani 1 1 d D U . . .
H55A H 0.6694 0.9015 0.4519 0.291 Uiso 1 1 calc R U . . .
H55B H 0.5916 0.8828 0.4262 0.291 Uiso 1 1 calc R U . . .
H55C H 0.6941 0.8748 0.4030 0.291 Uiso 1 1 calc R U . . .
C56 C 0.5149(9) 0.7141(9) 0.5129(7) 0.256(15) Uani 1 1 d . U . . .
H56A H 0.5259 0.6759 0.5049 0.307 Uiso 1 1 calc R U . . .
H56B H 0.4632 0.7307 0.4992 0.307 Uiso 1 1 calc R U . . .
H56C H 0.5022 0.7173 0.5460 0.307 Uiso 1 1 calc R U . . .
C57 C 0.7166(5) 0.6156(3) 0.4758(3) 0.048(2) Uani 1 1 d . . . . .
C58 C 0.6811(5) 0.6198(4) 0.4333(3) 0.058(2) Uani 1 1 d . . . . .
H58 H 0.6457 0.6517 0.4259 0.070 Uiso 1 1 calc R U . . .
C59 C 0.6979(5) 0.5790(4) 0.4041(3) 0.055(2) Uani 1 1 d . . . . .
H59 H 0.6754 0.5828 0.3758 0.065 Uiso 1 1 calc R U . . .
C60 C 0.7470(5) 0.5317(4) 0.4142(3) 0.050(2) Uani 1 1 d . . . . .
C61 C 0.7924(6) 0.5282(4) 0.4528(3) 0.057(2) Uani 1 1 d . . . . .
H61 H 0.8338 0.4980 0.4576 0.068 Uiso 1 1 calc R U . . .
C62 C 0.7746(5) 0.5701(3) 0.4834(3) 0.050(2) Uani 1 1 d . . . . .
H62 H 0.8027 0.5677 0.5102 0.059 Uiso 1 1 calc R U . . .
C63 C 0.7613(5) 0.4847(4) 0.3814(3) 0.060(3) Uani 1 1 d . . . . .
C64 C 0.7584(6) 0.5015(4) 0.3345(3) 0.064(3) Uani 1 1 d . . . . .
C65 C 0.8286(7) 0.5277(6) 0.3094(3) 0.105(5) Uani 1 1 d . . . . .
C66 C 0.8181(9) 0.5491(7) 0.2659(4) 0.130(6) Uani 1 1 d . . . . .
H66 H 0.8607 0.5713 0.2509 0.156 Uiso 1 1 calc R U . . .
C67 C 0.7462(6) 0.5378(5) 0.2451(3) 0.079(3) Uani 1 1 d . . . . .
C68 C 0.6781(6) 0.5119(4) 0.2691(3) 0.060(3) Uani 1 1 d . . . . .
H68 H 0.6272 0.5062 0.2550 0.072 Uiso 1 1 calc R U . . .
C69 C 0.6818(6) 0.4942(4) 0.3128(3) 0.058(2) Uani 1 1 d . . . . .
C70 C 0.9106(7) 0.5380(8) 0.3310(4) 0.153(8) Uani 1 1 d . . . . .
H70A H 0.9652 0.5259 0.3106 0.184 Uiso 1 1 calc R U . . .
H70B H 0.9102 0.5181 0.3598 0.184 Uiso 1 1 calc R U . . .
H70C H 0.9095 0.5767 0.3365 0.184 Uiso 1 1 calc R U . . .
C71 C 0.7374(7) 0.5608(5) 0.1963(3) 0.099(4) Uani 1 1 d . . . . .
H71A H 0.7209 0.5999 0.1977 0.118 Uiso 1 1 calc R U . . .
H71B H 0.6908 0.5436 0.1838 0.118 Uiso 1 1 calc R U . . .
H71C H 0.7949 0.5534 0.1768 0.118 Uiso 1 1 calc R U . . .
C72 C 0.6063(6) 0.4645(4) 0.3375(3) 0.066(3) Uani 1 1 d . . . . .
H72A H 0.5540 0.4698 0.3212 0.079 Uiso 1 1 calc R U . . .
H72B H 0.5900 0.4785 0.3683 0.079 Uiso 1 1 calc R U . . .
H72C H 0.6263 0.4259 0.3391 0.079 Uiso 1 1 calc R U . . .
C73 C 0.7680(6) 0.4324(4) 0.3970(3) 0.055(2) Uani 1 1 d . . . . .
C74 C 0.7467(6) 0.4165(4) 0.4445(3) 0.056(2) Uani 1 1 d . . . . .
H74 H 0.7187 0.4430 0.4655 0.067 Uiso 1 1 calc R U . . .
C75 C 0.7644(6) 0.3683(4) 0.4589(3) 0.061(3) Uani 1 1 d . . . . .
H75 H 0.7491 0.3600 0.4902 0.073 Uiso 1 1 calc R U . . .
C76 C 0.8072(7) 0.3261(4) 0.4285(3) 0.060(2) Uani 1 1 d . . . . .
C77 C 0.8171(6) 0.3368(5) 0.3807(3) 0.064(3) Uani 1 1 d . . . . .
H77 H 0.8359 0.3086 0.3596 0.077 Uiso 1 1 calc R U . . .
C78 C 0.7991(6) 0.3875(4) 0.3667(3) 0.060(3) Uani 1 1 d . . . . .
H78 H 0.8070 0.3948 0.3350 0.072 Uiso 1 1 calc R U . . .
C79 C 0.8530(7) 0.2310(4) 0.4152(3) 0.063(3) Uani 1 1 d . . . . .
C80 C 0.9418(8) 0.2074(5) 0.4067(4) 0.089(4) Uani 1 1 d . . . . .
C81 C 0.9616(11) 0.1620(5) 0.3788(4) 0.100(4) Uani 1 1 d . . . . .
H81 H 1.0215 0.1454 0.3729 0.121 Uiso 1 1 calc R U . . .
C82 C 0.8939(10) 0.1418(4) 0.3602(4) 0.097(4) Uani 1 1 d . . . . .
C83 C 0.8039(8) 0.1689(5) 0.3669(3) 0.085(3) Uani 1 1 d . . . . .
H83 H 0.7585 0.1572 0.3514 0.102 Uiso 1 1 calc R U . . .
C84 C 0.7841(8) 0.2122(4) 0.3963(3) 0.074(3) Uani 1 1 d . . . . .
C85 C 1.0163(8) 0.2289(6) 0.4265(4) 0.113(5) Uani 1 1 d . . . . .
H85A H 1.0139 0.2175 0.4584 0.135 Uiso 1 1 calc R U . . .
H85B H 1.0098 0.2684 0.4245 0.135 Uiso 1 1 calc R U . . .
H85C H 1.0741 0.2149 0.4097 0.135 Uiso 1 1 calc R U . . .
C86 C 0.9151(11) 0.0963(5) 0.3253(4) 0.138(6) Uani 1 1 d . . . . .
H86A H 0.9306 0.1118 0.2950 0.165 Uiso 1 1 calc R U . . .
H86B H 0.8623 0.0763 0.3257 0.165 Uiso 1 1 calc R U . . .
H86C H 0.9658 0.0717 0.3331 0.165 Uiso 1 1 calc R U . . .
C87 C 0.6908(8) 0.2362(5) 0.4059(3) 0.088(3) Uani 1 1 d . . . . .
H87A H 0.6856 0.2725 0.3923 0.105 Uiso 1 1 calc R U . . .
H87B H 0.6733 0.2385 0.4387 0.105 Uiso 1 1 calc R U . . .
H87C H 0.6513 0.2138 0.3929 0.105 Uiso 1 1 calc R U . . .
C88 C 0.8445(6) 0.2687(4) 0.4908(3) 0.060(2) Uani 1 1 d . . . . .
C89 C 0.8986(7) 0.3035(4) 0.5093(3) 0.065(3) Uani 1 1 d . . . . .
H89 H 0.9249 0.3315 0.4916 0.078 Uiso 1 1 calc R U . . .
C90 C 0.9115(6) 0.2945(4) 0.5549(3) 0.067(3) Uani 1 1 d . . . . .
H90 H 0.9471 0.3174 0.5680 0.080 Uiso 1 1 calc R U . . .
C91 C 0.8756(5) 0.2548(4) 0.5809(3) 0.054(2) Uani 1 1 d . . . . .
C92 C 0.8261(6) 0.2194(4) 0.5612(3) 0.064(3) Uani 1 1 d . . . . .
H92 H 0.8025 0.1900 0.5782 0.076 Uiso 1 1 calc R U . . .
C93 C 0.8124(6) 0.2281(5) 0.5163(3) 0.070(3) Uani 1 1 d . . . . .
H93 H 0.7787 0.2041 0.5031 0.084 Uiso 1 1 calc R U . . .
C94 C 0.8032(5) 0.2602(3) 0.9130(3) 0.0412(19) Uani 1 1 d . . . . .
C95 C 0.8328(5) 0.2930(3) 0.9439(3) 0.045(2) Uani 1 1 d . . . . .
H95 H 0.8698 0.3204 0.9329 0.054 Uiso 1 1 calc R U . . .
C96 C 0.8102(5) 0.2868(3) 0.9894(2) 0.0392(18) Uani 1 1 d . . . . .
H96 H 0.8319 0.3099 1.0093 0.047 Uiso 1 1 calc R U . . .
C97 C 0.7571(5) 0.2482(3) 1.0071(3) 0.0413(19) Uani 1 1 d . . . . .
C98 C 0.7178(5) 0.2173(3) 0.9768(3) 0.047(2) Uani 1 1 d . . . . .
H98 H 0.6761 0.1925 0.9882 0.056 Uiso 1 1 calc R U . . .
C99 C 0.7416(5) 0.2241(3) 0.9307(3) 0.045(2) Uani 1 1 d . . . . .
H99 H 0.7154 0.2038 0.9104 0.054 Uiso 1 1 calc R U . . .
C100 C 0.7146(6) 0.2867(3) 1.0839(3) 0.045(2) Uani 1 1 d . . . . .
C101 C 0.6308(7) 0.3115(4) 1.0846(3) 0.061(3) Uani 1 1 d . . . . .
C102 C 0.6077(7) 0.3571(3) 1.1137(3) 0.061(3) Uani 1 1 d . . . . .
H102 H 0.5504 0.3769 1.1145 0.073 Uiso 1 1 calc R U . . .
C103 C 0.6682(7) 0.3723(3) 1.1404(3) 0.060(3) Uani 1 1 d . . . . .
C104 C 0.7521(7) 0.3442(4) 1.1367(3) 0.058(2) Uani 1 1 d . . . . .
H104 H 0.7941 0.3553 1.1547 0.070 Uiso 1 1 calc R U . . .
C105 C 0.7786(6) 0.3019(3) 1.1091(3) 0.047(2) Uani 1 1 d . . . . .
C106 C 0.5622(7) 0.2959(4) 1.0564(4) 0.080(3) Uani 1 1 d . . . . .
H10A H 0.5734 0.3119 1.0260 0.096 Uiso 1 1 calc R U . . .
H10B H 0.5018 0.3092 1.0707 0.096 Uiso 1 1 calc R U . . .
H10C H 0.5666 0.2566 1.0542 0.096 Uiso 1 1 calc R U . . .
C107 C 0.6407(8) 0.4176(4) 1.1723(3) 0.088(4) Uani 1 1 d . . . . .
H10D H 0.6182 0.4033 1.2022 0.105 Uiso 1 1 calc R U . . .
H10E H 0.5931 0.4418 1.1610 0.105 Uiso 1 1 calc R U . . .
H10F H 0.6925 0.4375 1.1747 0.105 Uiso 1 1 calc R U . . .
C108 C 0.8708(6) 0.2735(4) 1.1073(3) 0.057(2) Uani 1 1 d . . . . .
H10G H 0.8702 0.2438 1.1295 0.069 Uiso 1 1 calc R U . . .
H10H H 0.9122 0.2989 1.1143 0.069 Uiso 1 1 calc R U . . .
H10I H 0.8906 0.2592 1.0769 0.069 Uiso 1 1 calc R U . . .
C109 C 0.7451(5) 0.1889(3) 1.0732(2) 0.0397(19) Uani 1 1 d . . . . .
C110 C 0.7173(5) 0.1808(3) 1.1215(3) 0.048(2) Uani 1 1 d . . . . .
H110 H 0.6983 0.2104 1.1411 0.057 Uiso 1 1 calc R U . . .
C111 C 0.7199(6) 0.1283(3) 1.1377(3) 0.051(2) Uani 1 1 d . . . . .
H111 H 0.7029 0.1225 1.1693 0.061 Uiso 1 1 calc R U . . .
C112 C 0.7464(5) 0.0827(3) 1.1099(3) 0.044(2) Uani 1 1 d . . . . .
C113 C 0.7809(5) 0.0925(3) 1.0646(3) 0.0400(19) Uani 1 1 d . . . . .
H113 H 0.8027 0.0628 1.0456 0.048 Uiso 1 1 calc R U . . .
C114 C 0.7840(6) 0.1431(3) 1.0473(3) 0.050(2) Uani 1 1 d . . . . .
H114 H 0.8127 0.1482 1.0173 0.060 Uiso 1 1 calc R U . . .
C115 C 0.7406(5) 0.0318(3) 1.1273(3) 0.044(2) Uani 1 1 d . . . . .
C116 C 0.7315(7) 0.0186(4) 1.1768(3) 0.066(3) Uani 1 1 d . . . . .
C117 C 0.8064(8) 0.0216(4) 1.1975(4) 0.101(4) Uani 1 1 d D . . . .
C118 C 0.7937(13) 0.0050(5) 1.2454(5) 0.145(7) Uani 1 1 d . U . . .
H118 H 0.8417 0.0081 1.2624 0.174 Uiso 1 1 calc R U . . .
C119 C 0.7193(13) -0.0142(5) 1.2670(4) 0.125(6) Uani 1 1 d D U . . .
C120 C 0.6433(11) -0.0116(5) 1.2448(4) 0.112(5) Uani 1 1 d . . . . .
H120 H 0.5878 -0.0210 1.2606 0.134 Uiso 1 1 calc R U . . .
C121 C 0.6490(8) 0.0047(4) 1.1996(3) 0.069(3) Uani 1 1 d . . . . .
C122 C 0.8893(8) 0.0405(6) 1.1772(5) 0.153(7) Uani 1 1 d D . . . .
H12A H 0.8818 0.0799 1.1744 0.184 Uiso 1 1 calc R U . . .
H12B H 0.9067 0.0247 1.1471 0.184 Uiso 1 1 calc R U . . .
H12C H 0.9363 0.0297 1.1963 0.184 Uiso 1 1 calc R U . . .
C123 C 0.6997(13) -0.0304(7) 1.3192(4) 0.178(7) Uani 1 1 d D U . . .
H12D H 0.7333 -0.0090 1.3369 0.214 Uiso 1 1 calc R U . . .
H12E H 0.7186 -0.0688 1.3233 0.214 Uiso 1 1 calc R U . . .
H12F H 0.6353 -0.0233 1.3297 0.214 Uiso 1 1 calc R U . . .
C124 C 0.5710(6) 0.0004(5) 1.1725(4) 0.088(4) Uani 1 1 d . . . . .
H12G H 0.5708 -0.0371 1.1633 0.105 Uiso 1 1 calc R U . . .
H12H H 0.5781 0.0236 1.1454 0.105 Uiso 1 1 calc R U . . .
H12I H 0.5141 0.0118 1.1913 0.105 Uiso 1 1 calc R U . . .
C125 C 0.7474(5) -0.0143(3) 1.0977(3) 0.044(2) Uani 1 1 d . . . . .
C126 C 0.7038(5) -0.0132(3) 1.0589(3) 0.0418(19) Uani 1 1 d . . . . .
H126 H 0.6653 0.0179 1.0526 0.050 Uiso 1 1 calc R U . . .
C127 C 0.7156(5) -0.0564(3) 1.0293(3) 0.0415(19) Uani 1 1 d . . . . .
H127 H 0.6850 -0.0546 1.0034 0.050 Uiso 1 1 calc R U . . .
C128 C 0.7722(5) -0.1024(3) 1.0375(3) 0.043(2) Uani 1 1 d . . . . .
C129 C 0.8109(5) -0.1043(3) 1.0785(3) 0.046(2) Uani 1 1 d . . . . .
H129 H 0.8476 -0.1357 1.0857 0.055 Uiso 1 1 calc R U . . .
C130 C 0.7973(5) -0.0630(3) 1.1072(3) 0.052(2) Uani 1 1 d . . . . .
H130 H 0.8222 -0.0667 1.1348 0.062 Uiso 1 1 calc R U . . .
C131 C 0.7943(5) -0.1456(3) 1.0049(3) 0.044(2) Uani 1 1 d . . . . .
C132 C 0.8111(5) -0.2015(3) 1.0249(3) 0.049(2) Uani 1 1 d . . . . .
C133 C 0.8992(5) -0.2263(3) 1.0215(3) 0.048(2) Uani 1 1 d . . . . .
C134 C 0.9140(7) -0.2764(3) 1.0413(3) 0.064(3) Uani 1 1 d . . . . .
H134 H 0.9739 -0.2928 1.0403 0.077 Uiso 1 1 calc R U . . .
C135 C 0.8461(7) -0.3027(4) 1.0621(4) 0.077(3) Uani 1 1 d . . . . .
C136 C 0.7606(7) -0.2792(4) 1.0638(4) 0.085(3) Uani 1 1 d . . . . .
H136 H 0.7129 -0.2983 1.0780 0.102 Uiso 1 1 calc R U . . .
C137 C 0.7396(7) -0.2274(3) 1.0452(4) 0.070(3) Uani 1 1 d . . . . .
C138 C 0.9769(6) -0.1981(4) 0.9976(3) 0.062(3) Uani 1 1 d . . . . .
H13A H 0.9788 -0.2010 0.9647 0.075 Uiso 1 1 calc R U . . .
H13B H 1.0333 -0.2149 1.0067 0.075 Uiso 1 1 calc R U . . .
H13C H 0.9689 -0.1599 1.0059 0.075 Uiso 1 1 calc R U . . .
C139 C 0.8640(7) -0.3559(4) 1.0866(4) 0.092(4) Uani 1 1 d . . . . .
H13D H 0.8683 -0.3856 1.0653 0.111 Uiso 1 1 d R U . . .
H13E H 0.8147 -0.3601 1.1111 0.111 Uiso 1 1 d R U . . .
H13F H 0.9206 -0.3563 1.0993 0.111 Uiso 1 1 d R U . . .
C140 C 0.6449(6) -0.2039(4) 1.0481(5) 0.099(4) Uani 1 1 d . . . . .
H14A H 0.6364 -0.1710 1.0660 0.119 Uiso 1 1 calc R U . . .
H14B H 0.6053 -0.2300 1.0626 0.119 Uiso 1 1 calc R U . . .
H14C H 0.6302 -0.1953 1.0175 0.119 Uiso 1 1 calc R U . . .
C141 C 0.8054(5) -0.1367(3) 0.9594(3) 0.045(2) Uani 1 1 d . . . . .
C142 C 0.8142(5) -0.0839(3) 0.9397(3) 0.044(2) Uani 1 1 d . . . . .
H142 H 0.8220 -0.0551 0.9586 0.053 Uiso 1 1 calc R U . . .
C143 C 0.8116(6) -0.0743(3) 0.8960(3) 0.051(2) Uani 1 1 d . . . . .
H143 H 0.8144 -0.0384 0.8847 0.061 Uiso 1 1 calc R U . . .
C144 C 0.8050(6) -0.1160(3) 0.8657(3) 0.052(2) Uani 1 1 d . . . . .
C145 C 0.8076(6) -0.1701(3) 0.8833(4) 0.055(2) Uani 1 1 d . . . . .
H145 H 0.8095 -0.1995 0.8634 0.066 Uiso 1 1 calc R U . . .
C146 C 0.8073(5) -0.1789(3) 0.9272(4) 0.052(2) Uani 1 1 d . . . . .
H146 H 0.8084 -0.2151 0.9382 0.063 Uiso 1 1 calc R U . . .
C147 C 0.8190(7) -0.1473(3) 0.7871(3) 0.058(2) Uani 1 1 d . . . . .
C148 C 0.7499(7) -0.1629(4) 0.7660(3) 0.065(3) Uani 1 1 d . . . . .
C149 C 0.7779(10) -0.2023(4) 0.7307(4) 0.090(4) Uani 1 1 d . . . . .
H149 H 0.7332 -0.2137 0.7145 0.108 Uiso 1 1 calc R U . . .
C150 C 0.8626(11) -0.2234(4) 0.7195(4) 0.092(4) Uani 1 1 d . . . . .
C151 C 0.9295(9) -0.2072(4) 0.7430(4) 0.089(4) Uani 1 1 d . . . . .
H151 H 0.9898 -0.2224 0.7355 0.107 Uiso 1 1 calc R U . . .
C152 C 0.9086(7) -0.1686(3) 0.7777(3) 0.065(3) Uani 1 1 d . . . . .
C153 C 0.6554(8) -0.1408(5) 0.7748(4) 0.092(4) Uani 1 1 d . . . . .
H15A H 0.6376 -0.1371 0.8076 0.110 Uiso 1 1 calc R U . . .
H15B H 0.6177 -0.1652 0.7629 0.110 Uiso 1 1 calc R U . . .
H15C H 0.6479 -0.1053 0.7600 0.110 Uiso 1 1 calc R U . . .
C154 C 0.8840(11) -0.2669(4) 0.6851(4) 0.129(6) Uani 1 1 d . . . . .
H15D H 0.9060 -0.3005 0.6997 0.155 Uiso 1 1 calc R U . . .
H15E H 0.9305 -0.2564 0.6611 0.155 Uiso 1 1 calc R U . . .
H15F H 0.8298 -0.2725 0.6719 0.155 Uiso 1 1 calc R U . . .
C155 C 0.9839(7) -0.1512(4) 0.8040(4) 0.095(4) Uani 1 1 d . . . . .
H15G H 0.9754 -0.1121 0.8082 0.115 Uiso 1 1 calc R U . . .
H15H H 1.0429 -0.1611 0.7865 0.115 Uiso 1 1 calc R U . . .
H15I H 0.9804 -0.1695 0.8336 0.115 Uiso 1 1 calc R U . . .
C156 C 0.7652(6) -0.0535(3) 0.8066(3) 0.058(2) Uani 1 1 d . . . . .
C157 C 0.8066(6) -0.0293(3) 0.7680(3) 0.054(2) Uani 1 1 d . . . . .
H157 H 0.8576 -0.0473 0.7504 0.065 Uiso 1 1 calc R U . . .
C158 C 0.7725(6) 0.0209(3) 0.7560(3) 0.060(2) Uani 1 1 d . . . . .
H158 H 0.8004 0.0372 0.7293 0.073 Uiso 1 1 calc R U . . .
C159 C 0.6997(6) 0.0491(3) 0.7807(3) 0.051(2) Uani 1 1 d . . . . .
C160 C 0.6581(6) 0.0239(3) 0.8185(3) 0.057(2) Uani 1 1 d . . . . .
H160 H 0.6070 0.0426 0.8356 0.068 Uiso 1 1 calc R U . . .
C161 C 0.6876(5) -0.0271(3) 0.8324(3) 0.055(2) Uani 1 1 d . . . . .
H161 H 0.6574 -0.0440 0.8583 0.067 Uiso 1 1 calc R U . . .
N1 N 0.6389(4) 0.6031(2) 0.6912(2) 0.0461(17) Uani 1 1 d . . . . .
N2 N 0.8334(5) 0.2778(3) 0.4433(2) 0.062(2) Uani 1 1 d . . . . .
N3 N 0.7374(4) 0.2393(2) 1.0549(2) 0.0424(16) Uani 1 1 d . . . . .
N4 N 0.7961(5) -0.1056(2) 0.8222(2) 0.0511(18) Uani 1 1 d . . . . .
F1 F 1.1348(5) 0.3497(3) 0.3907(4) 0.169(4) Uani 1 1 d . . . . .
F2 F 1.1391(5) 0.4305(3) 0.3747(3) 0.150(3) Uani 1 1 d . . . . .
F3 F 1.0262(6) 0.3832(4) 0.3576(3) 0.162(4) Uani 1 1 d . . . . .
F4 F 0.9935(4) 0.4482(3) 0.4087(3) 0.132(3) Uani 1 1 d . . . . .
F5 F 0.9932(5) 0.3655(3) 0.4248(2) 0.116(2) Uani 1 1 d . . . . .
F6 F 1.0953(5) 0.4063(5) 0.4470(3) 0.178(5) Uani 1 1 d . . . . .
F7 F 0.2931(4) 0.7484(2) 0.70288(18) 0.0855(18) Uani 1 1 d . . . . .
F8 F 0.2023(5) 0.8116(3) 0.7429(2) 0.107(2) Uani 1 1 d . . . . .
F9 F 0.1468(4) 0.7377(3) 0.7138(2) 0.103(2) Uani 1 1 d . . . . .
F10 F 0.1485(4) 0.7442(3) 0.78905(19) 0.109(2) Uani 1 1 d . . . . .
F11 F 0.2435(4) 0.6833(3) 0.7506(2) 0.0968(19) Uani 1 1 d . . . . .
F12 F 0.2964(5) 0.7552(3) 0.7780(2) 0.105(2) Uani 1 1 d . . . . .
F13 F 0.5371(5) 0.1625(3) 1.0240(3) 0.145(4) Uani 1 1 d . . . . .
F14 F 0.5315(4) 0.1629(2) 1.0992(2) 0.109(3) Uani 1 1 d . . . . .
F15 F 0.5383(4) 0.0823(2) 1.0647(2) 0.104(2) Uani 1 1 d . . . . .
F16 F 0.4148(4) 0.1139(2) 1.10453(19) 0.0908(19) Uani 1 1 d . . . . .
F17 F 0.4207(3) 0.11376(19) 1.03138(19) 0.0744(16) Uani 1 1 d . . . . .
F18 F 0.4117(3) 0.19367(19) 1.06666(18) 0.0690(14) Uani 1 1 d . . . . .
F19 F 0.5098(5) 0.5662(4) 0.4969(3) 0.154(4) Uani 1 1 d . . . . .
F20 F 0.5986(4) 0.4853(4) 0.5194(2) 0.130(3) Uani 1 1 d . . . . .
F21 F 0.5459(4) 0.4894(4) 0.4511(2) 0.142(3) Uani 1 1 d . . . . .
F22 F 0.9017(3) 0.0166(2) 0.9850(2) 0.096(2) Uani 1 1 d . . . . .
F23 F 0.9586(4) 0.0040(3) 1.0518(2) 0.103(2) Uani 1 1 d . . . . .
F24 F 0.9841(4) -0.0613(2) 0.9974(3) 0.111(2) Uani 1 1 d . . . . .
P1 P 1.06498(16) 0.39823(10) 0.40025(8) 0.0530(6) Uani 1 1 d . . . . .
P2 P 0.2223(2) 0.74790(14) 0.74711(9) 0.0789(9) Uani 1 1 d . . . . .
P3 P 0.47532(15) 0.13806(9) 1.06649(8) 0.0509(6) Uani 1 1 d . . . . .
P4 P 0.5000 0.5000 0.5000 0.120(2) Uani 1 2 d S . P . .
P5 P 1.0000 0.0000 1.0000 0.0710(12) Uani 1 2 d S . P . .
C162 C 0.4126(7) 0.9203(4) 0.0535(3) 0.074(3) Uani 1 1 d . . . . .
H162 H 0.4429 0.9050 0.0239 0.089 Uiso 1 1 calc R U . . .
Cl1 Cl 0.45399(17) 0.97967(10) 0.06235(8) 0.0680(7) Uani 1 1 d . . . . .
Cl2 Cl 0.29347(17) 0.93120(10) 0.05187(10) 0.0760(8) Uani 1 1 d . . . . .
Cl3 Cl 0.42853(18) 0.87179(10) 0.09794(9) 0.0752(7) Uani 1 1 d . . . . .
C163 C 0.1059(5) 0.5508(4) 0.4189(4) 0.089(3) Uani 1 1 d D . . . .
H163 H 0.0972 0.5134 0.4101 0.106 Uiso 1 1 calc R U . . .
Cl4 Cl 0.21654(19) 0.55036(11) 0.43233(9) 0.0816(8) Uani 1 1 d D . . . .
Cl5 Cl 0.0287(2) 0.56826(11) 0.46571(10) 0.0914(9) Uani 1 1 d . . . . .
Cl6 Cl 0.09283(19) 0.59383(12) 0.37183(9) 0.0871(8) Uani 1 1 d . . . . .
C164 C 0.4198(11) 0.8422(6) 0.6987(4) 0.136(5) Uani 1 1 d D . . . .
H164 H 0.3673 0.8202 0.7028 0.163 Uiso 1 1 calc R U . . .
Cl7 Cl 0.5137(3) 0.80188(17) 0.67665(15) 0.1422(15) Uani 1 1 d . . . . .
Cl8 Cl 0.4367(3) 0.8651(2) 0.75285(18) 0.1652(18) Uani 1 1 d D . . . .
Cl9 Cl 0.3984(3) 0.8947(2) 0.6619(2) 0.202(3) Uani 1 1 d . . . . .
C165 C 0.0411(7) 0.9144(5) 0.1347(3) 0.181(7) Uani 1 1 d D U . . .
H165 H 0.0105 0.9482 0.1227 0.218 Uiso 1 1 calc R U . . .
Cl10 Cl 0.1409(4) 0.9270(2) 0.15379(18) 0.196(2) Uani 1 1 d D . . . .
Cl11 Cl 0.0636(4) 0.8654(2) 0.0938(2) 0.207(3) Uani 1 1 d D . . . .
Cl12 Cl -0.0295(3) 0.8862(2) 0.18009(19) 0.191(2) Uani 1 1 d D . . . .

loop_
_atom_site_aniso_label
_atom_site_aniso_U_11
_atom_site_aniso_U_22
_atom_site_aniso_U_33
_atom_site_aniso_U_23
_atom_site_aniso_U_13
_atom_site_aniso_U_12
C1 0.034(4) 0.033(4) 0.022(4) 0.005(3) -0.007(3) 0.001(3)
C2 0.040(5) 0.048(5) 0.030(4) 0.004(4) -0.007(4) 0.006(4)
C3 0.043(5) 0.050(5) 0.029(4) 0.006(4) 0.004(4) 0.001(4)
C4 0.034(5) 0.064(6) 0.037(5) 0.010(4) 0.001(4) 0.009(4)
C5 0.049(5) 0.046(5) 0.059(6) -0.001(4) -0.001(4) 0.010(4)
C6 0.045(5) 0.052(6) 0.069(6) -0.002(5) -0.003(4) 0.005(4)
C7 0.031(5) 0.075(6) 0.054(6) -0.006(5) -0.009(4) 0.005(4)
C8 0.038(5) 0.048(5) 0.053(5) 0.001(4) -0.010(4) 0.011(4)
C9 0.048(5) 0.055(6) 0.074(7) 0.007(5) -0.019(5) -0.002(5)
C10 0.043(5) 0.052(6) 0.084(7) 0.009(5) -0.018(5) -0.002(4)
C11 0.062(6) 0.051(5) 0.038(5) 0.000(4) -0.007(4) -0.001(5)
C12 0.061(6) 0.046(5) 0.034(5) -0.005(4) -0.011(4) 0.015(4)
C13 0.050(5) 0.069(6) 0.026(4) -0.004(4) -0.006(4) -0.003(4)
C14 0.054(5) 0.053(5) 0.027(4) 0.003(4) -0.003(4) 0.013(4)
C15 0.085(7) 0.066(6) 0.034(5) -0.002(4) -0.009(5) 0.025(5)
C16 0.047(5) 0.086(7) 0.032(5) 0.012(5) 0.012(4) 0.007(5)
C17 0.047(6) 0.122(9) 0.031(5) 0.010(5) 0.008(4) -0.020(5)
C18 0.039(5) 0.153(10) 0.030(5) 0.009(6) 0.005(4) -0.005(6)
C19 0.044(5) 0.086(7) 0.037(5) 0.014(5) 0.004(4) -0.007(5)
C20 0.032(5) 0.070(6) 0.038(5) 0.001(4) 0.005(4) 0.004(4)
C21 0.040(5) 0.103(7) 0.042(5) 0.022(5) -0.001(4) -0.001(5)
C22 0.034(5) 0.108(7) 0.024(4) 0.010(5) -0.002(4) -0.003(5)
C23 0.048(5) 0.039(4) 0.033(5) 0.012(4) -0.008(4) 0.007(4)
C24 0.037(4) 0.040(4) 0.041(5) 0.007(4) -0.011(4) -0.001(3)
C25 0.042(5) 0.045(5) 0.029(4) 0.000(4) -0.005(4) 0.000(4)
C26 0.045(5) 0.061(6) 0.025(4) 0.000(4) 0.004(4) 0.004(4)
C27 0.049(5) 0.054(5) 0.037(5) 0.000(4) -0.011(4) 0.004(4)
C28 0.050(5) 0.050(5) 0.038(5) 0.001(4) -0.004(4) -0.009(4)
C29 0.055(5) 0.055(5) 0.034(5) -0.005(4) -0.009(4) 0.008(4)
C30 0.036(5) 0.058(6) 0.045(5) -0.006(4) 0.001(4) 0.003(4)
C31 0.035(4) 0.056(5) 0.030(4) 0.000(4) -0.007(3) 0.000(4)
C32 0.083(7) 0.052(5) 0.035(5) -0.014(4) -0.001(5) -0.013(5)
C33 0.092(8) 0.044(5) 0.087(8) -0.030(5) 0.038(6) -0.020(6)
C34 0.136(12) 0.071(8) 0.091(10) -0.008(7) 0.045(9) -0.016(8)
C35 0.193(14) 0.089(9) 0.072(9) -0.056(8) 0.045(10) -0.057(9)
C36 0.144(12) 0.128(11) 0.070(8) -0.032(8) 0.017(8) -0.073(9)
C37 0.110(9) 0.069(7) 0.044(6) -0.002(5) -0.007(6) -0.024(6)
C38 0.065(7) 0.122(10) 0.164(14) -0.047(10) 0.033(7) -0.009(7)
C39 0.32(2) 0.111(11) 0.090(10) -0.075(9) 0.022(12) -0.053(13)
C40 0.083(9) 0.193(14) 0.079(9) -0.038(9) -0.040(7) -0.025(9)
C41 0.046(5) 0.044(5) 0.040(5) -0.003(4) 0.006(4) 0.008(4)
C42 0.065(6) 0.041(5) 0.044(5) 0.003(4) -0.005(4) 0.002(4)
C43 0.070(6) 0.048(5) 0.072(7) 0.004(5) -0.003(5) 0.001(5)
C44 0.049(5) 0.049(5) 0.048(5) 0.009(4) -0.005(4) -0.004(4)
C45 0.054(5) 0.058(5) 0.037(5) 0.014(4) -0.003(4) -0.012(4)
C46 0.064(6) 0.052(5) 0.033(5) 0.004(4) 0.001(4) -0.018(4)
C47 0.043(5) 0.047(5) 0.045(5) 0.020(4) -0.001(4) -0.006(4)
C48 0.080(7) 0.067(6) 0.066(7) 0.026(5) 0.017(6) 0.018(6)
C49 0.079(7) 0.065(6) 0.056(6) 0.020(5) 0.005(5) -0.013(5)
C50 0.118(9) 0.083(8) 0.095(9) 0.031(7) 0.006(8) -0.021(7)
C51 0.161(13) 0.082(10) 0.201(18) 0.065(11) 0.024(14) 0.026(10)
C52 0.112(12) 0.149(14) 0.22(2) 0.111(14) 0.052(13) 0.074(11)
C53 0.101(9) 0.147(12) 0.129(12) 0.102(10) 0.014(9) 0.041(8)
C54 0.059(6) 0.088(7) 0.091(8) 0.000(6) -0.011(6) -0.019(6)
C55 0.29(2) 0.128(14) 0.27(2) 0.145(15) 0.026(19) 0.018(14)
C56 0.058(8) 0.36(3) 0.29(3) 0.25(2) 0.058(12) 0.055(10)
C57 0.036(5) 0.071(6) 0.037(5) 0.025(4) -0.007(4) -0.008(4)
C58 0.042(5) 0.088(7) 0.047(6) 0.030(5) -0.018(4) -0.002(5)
C59 0.046(5) 0.089(7) 0.031(5) 0.012(5) -0.014(4) -0.010(5)
C60 0.042(5) 0.079(6) 0.031(5) 0.023(5) -0.014(4) -0.014(4)
C61 0.048(5) 0.092(7) 0.031(5) 0.010(5) -0.008(4) -0.011(5)
C62 0.044(5) 0.073(6) 0.035(5) 0.016(5) -0.012(4) -0.013(4)
C63 0.037(5) 0.116(8) 0.028(5) 0.005(5) -0.007(4) -0.014(5)
C64 0.047(5) 0.117(8) 0.032(5) 0.017(5) -0.016(4) -0.014(5)
C65 0.053(6) 0.233(15) 0.033(6) 0.025(7) -0.006(5) -0.049(8)
C66 0.104(10) 0.249(18) 0.051(7) 0.058(9) -0.029(7) -0.072(11)
C67 0.051(6) 0.153(10) 0.038(5) 0.026(6) -0.015(5) -0.023(6)
C68 0.048(5) 0.102(7) 0.033(5) 0.008(5) -0.022(4) -0.006(5)
C69 0.057(6) 0.096(7) 0.023(5) -0.006(5) -0.011(4) -0.016(5)
C70 0.065(8) 0.36(2) 0.047(7) 0.043(10) -0.019(6) -0.093(11)
C71 0.081(8) 0.178(12) 0.038(6) 0.030(7) -0.011(5) -0.022(8)
C72 0.069(6) 0.101(8) 0.035(5) -0.001(5) -0.015(5) -0.028(6)
C73 0.063(6) 0.075(6) 0.029(5) 0.005(5) -0.018(4) -0.005(5)
C74 0.062(6) 0.089(7) 0.017(4) -0.009(5) -0.001(4) -0.021(5)
C75 0.086(7) 0.078(7) 0.016(4) 0.010(5) -0.004(4) -0.003(5)
C76 0.090(7) 0.063(6) 0.021(5) -0.002(4) -0.004(4) 0.007(5)
C77 0.072(6) 0.099(8) 0.019(5) -0.010(5) -0.003(4) 0.010(6)
C78 0.054(6) 0.107(8) 0.017(4) -0.007(5) 0.002(4) -0.002(5)
C79 0.077(7) 0.080(7) 0.029(5) -0.008(5) -0.007(5) 0.006(6)
C80 0.091(9) 0.127(10) 0.047(6) 0.001(7) -0.019(6) 0.006(8)
C81 0.154(13) 0.095(9) 0.049(7) -0.021(7) -0.031(8) 0.033(9)
C82 0.137(12) 0.058(7) 0.082(9) 0.006(6) 0.006(8) 0.022(7)
C83 0.110(9) 0.111(9) 0.033(6) 0.003(6) -0.020(6) 0.003(8)
C84 0.113(10) 0.064(6) 0.037(6) 0.003(5) -0.002(6) 0.012(6)
C85 0.102(10) 0.156(12) 0.079(9) -0.040(9) -0.013(7) 0.010(9)
C86 0.230(18) 0.102(10) 0.068(8) -0.046(8) 0.004(10) 0.027(10)
C87 0.098(9) 0.126(10) 0.039(6) -0.007(6) 0.003(6) -0.030(8)
C88 0.068(6) 0.077(7) 0.029(5) -0.004(5) 0.008(4) -0.002(5)
C89 0.092(7) 0.066(6) 0.033(5) 0.003(5) 0.006(5) -0.007(5)
C90 0.054(6) 0.109(8) 0.034(5) 0.002(5) 0.009(4) -0.011(6)
C91 0.037(5) 0.083(7) 0.036(5) 0.005(5) 0.010(4) 0.003(5)
C92 0.069(6) 0.081(7) 0.036(5) -0.001(5) 0.004(5) 0.003(5)
C93 0.059(6) 0.111(8) 0.036(5) 0.004(6) 0.000(5) 0.007(6)
C94 0.038(5) 0.039(4) 0.044(5) 0.005(4) -0.008(4) 0.011(4)
C95 0.042(5) 0.037(4) 0.056(6) 0.007(4) -0.011(4) 0.000(4)
C96 0.050(5) 0.043(5) 0.025(4) -0.007(4) -0.002(4) -0.008(4)
C97 0.042(5) 0.044(5) 0.035(5) 0.002(4) -0.002(4) 0.007(4)
C98 0.051(5) 0.050(5) 0.037(5) 0.014(4) 0.004(4) -0.012(4)
C99 0.034(4) 0.056(5) 0.044(5) -0.001(4) -0.006(4) -0.001(4)
C100 0.068(6) 0.032(4) 0.029(4) 0.009(4) 0.001(4) 0.015(4)
C101 0.087(7) 0.052(6) 0.038(5) 0.007(4) 0.007(5) -0.004(5)
C102 0.080(7) 0.036(5) 0.057(6) 0.006(4) 0.011(5) 0.013(5)
C103 0.092(8) 0.047(5) 0.036(5) -0.008(4) 0.011(5) 0.002(5)
C104 0.080(7) 0.060(6) 0.034(5) -0.005(4) 0.002(5) -0.013(5)
C105 0.072(6) 0.043(5) 0.024(4) -0.003(4) -0.001(4) -0.006(4)
C106 0.079(7) 0.076(7) 0.080(8) 0.000(6) 0.007(6) 0.001(6)
C107 0.134(10) 0.057(6) 0.059(7) -0.025(5) 0.027(6) 0.006(6)
C108 0.069(6) 0.073(6) 0.031(5) -0.009(4) -0.009(4) -0.005(5)
C109 0.049(5) 0.037(4) 0.032(4) 0.006(4) -0.006(4) 0.000(4)
C110 0.058(5) 0.052(5) 0.028(4) 0.004(4) 0.001(4) 0.009(4)
C111 0.067(6) 0.070(6) 0.018(4) 0.012(4) -0.007(4) -0.016(5)
C112 0.046(5) 0.051(5) 0.038(5) 0.015(4) -0.012(4) -0.012(4)
C113 0.049(5) 0.031(4) 0.038(5) 0.013(4) -0.002(4) 0.000(3)
C114 0.062(6) 0.059(6) 0.028(4) 0.000(4) 0.002(4) -0.013(4)
C115 0.043(5) 0.049(5) 0.043(5) 0.012(4) -0.011(4) -0.012(4)
C116 0.089(8) 0.061(6) 0.054(6) 0.022(5) -0.031(6) -0.019(5)
C117 0.158(12) 0.083(8) 0.089(9) 0.041(7) -0.091(9) -0.051(8)
C118 0.237(17) 0.119(11) 0.123(12) 0.063(10) -0.130(12) -0.102(12)
C119 0.239(17) 0.100(10) 0.060(8) 0.036(7) -0.079(10) -0.062(11)
C120 0.170(14) 0.124(11) 0.048(7) 0.023(7) -0.008(8) -0.064(10)
C121 0.097(8) 0.066(6) 0.048(6) 0.023(5) -0.016(6) -0.024(6)
C122 0.119(11) 0.169(14) 0.208(17) 0.103(13) -0.116(12) -0.095(11)
C123 0.269(16) 0.181(13) 0.105(11) 0.081(10) -0.082(11) -0.067(12)
C124 0.043(6) 0.143(10) 0.072(7) 0.030(7) 0.006(5) -0.013(6)
C125 0.034(4) 0.053(5) 0.046(5) 0.019(4) -0.008(4) -0.001(4)
C126 0.033(4) 0.043(5) 0.045(5) 0.013(4) 0.002(4) 0.000(4)
C127 0.040(5) 0.039(4) 0.044(5) 0.018(4) -0.008(4) -0.001(4)
C128 0.033(4) 0.039(5) 0.059(6) 0.024(4) -0.016(4) -0.002(4)
C129 0.030(4) 0.051(5) 0.057(6) 0.025(5) -0.013(4) -0.002(4)
C130 0.050(5) 0.054(5) 0.059(6) 0.033(5) -0.036(5) -0.008(4)
C131 0.025(4) 0.048(5) 0.058(6) 0.020(4) -0.010(4) -0.003(3)
C132 0.031(4) 0.047(5) 0.068(6) 0.024(4) -0.011(4) -0.006(4)
C133 0.043(5) 0.051(5) 0.048(5) 0.007(4) -0.011(4) 0.011(4)
C134 0.067(6) 0.040(5) 0.080(7) 0.008(5) -0.009(5) 0.018(5)
C135 0.054(6) 0.061(6) 0.110(9) 0.032(6) -0.005(6) 0.011(5)
C136 0.064(7) 0.064(7) 0.126(10) 0.043(6) -0.019(7) -0.003(5)
C137 0.065(7) 0.040(5) 0.102(8) 0.024(5) -0.020(6) 0.012(5)
C138 0.049(5) 0.067(6) 0.065(6) 0.011(5) -0.006(5) 0.016(5)
C139 0.091(8) 0.056(6) 0.121(10) 0.053(6) -0.015(7) 0.016(6)
C140 0.055(7) 0.073(7) 0.174(13) 0.039(8) -0.027(7) -0.019(6)
C141 0.045(5) 0.029(4) 0.062(6) 0.009(4) -0.021(4) 0.003(3)
C142 0.067(6) 0.025(4) 0.040(5) 0.001(4) -0.004(4) -0.004(4)
C143 0.066(6) 0.031(4) 0.052(6) -0.001(4) -0.003(4) 0.001(4)
C144 0.069(6) 0.031(5) 0.053(6) 0.002(4) -0.008(5) 0.004(4)
C145 0.060(6) 0.030(5) 0.075(7) 0.002(4) -0.017(5) 0.003(4)
C146 0.033(5) 0.032(5) 0.090(8) 0.007(5) -0.009(5) 0.004(3)
C147 0.084(7) 0.028(4) 0.058(6) -0.010(4) 0.002(5) 0.005(5)
C148 0.070(7) 0.066(6) 0.057(6) -0.009(5) -0.007(5) 0.003(5)
C149 0.139(12) 0.049(6) 0.088(9) -0.011(6) -0.024(8) -0.026(7)
C150 0.153(13) 0.052(7) 0.063(7) -0.023(6) -0.002(8) 0.014(7)
C151 0.125(10) 0.048(6) 0.086(9) -0.017(6) 0.002(8) 0.019(6)
C152 0.083(7) 0.041(5) 0.070(7) -0.009(5) 0.000(6) -0.015(5)
C153 0.113(10) 0.102(9) 0.067(8) -0.012(7) -0.015(7) -0.034(8)
C154 0.264(19) 0.042(6) 0.082(9) -0.026(6) -0.018(10) -0.019(8)
C155 0.072(7) 0.061(7) 0.142(11) -0.031(7) 0.021(7) 0.004(6)
C156 0.084(7) 0.041(5) 0.045(5) -0.013(4) 0.000(5) 0.006(5)
C157 0.077(6) 0.036(5) 0.047(6) -0.009(4) -0.007(5) 0.009(4)
C158 0.084(7) 0.051(6) 0.041(5) -0.008(4) 0.005(5) 0.005(5)
C159 0.057(5) 0.048(5) 0.048(5) 0.001(4) -0.013(4) 0.002(4)
C160 0.058(6) 0.055(6) 0.051(6) 0.004(5) 0.002(5) 0.008(4)
C161 0.041(5) 0.062(6) 0.059(6) 0.004(5) 0.002(4) 0.002(4)
N1 0.059(4) 0.031(4) 0.047(4) -0.004(3) -0.006(3) 0.000(3)
N2 0.068(5) 0.091(6) 0.027(4) -0.005(4) -0.008(4) -0.004(4)
N3 0.060(4) 0.037(4) 0.025(3) 0.002(3) 0.003(3) 0.006(3)
N4 0.071(5) 0.030(4) 0.051(5) -0.006(3) -0.017(4) 0.013(3)
F1 0.091(5) 0.133(6) 0.288(12) -0.093(7) -0.058(6) 0.039(5)
F2 0.118(6) 0.137(6) 0.187(8) -0.032(6) 0.061(6) -0.071(5)
F3 0.135(7) 0.231(9) 0.127(7) -0.098(7) -0.044(5) 0.010(6)
F4 0.077(4) 0.102(5) 0.216(9) -0.048(5) -0.031(5) 0.029(4)
F5 0.128(6) 0.128(6) 0.092(5) 0.050(4) 0.001(4) -0.054(5)
F6 0.108(6) 0.339(13) 0.093(6) -0.094(7) -0.064(5) 0.042(7)
F7 0.081(4) 0.107(4) 0.056(3) 0.022(3) 0.021(3) 0.005(3)
F8 0.130(6) 0.115(5) 0.060(4) 0.005(4) 0.020(4) 0.013(4)
F9 0.068(4) 0.159(6) 0.079(4) 0.008(4) -0.003(3) -0.004(4)
F10 0.105(5) 0.150(6) 0.051(4) 0.016(4) 0.025(3) 0.035(4)
F11 0.085(4) 0.116(5) 0.079(4) 0.021(4) 0.012(3) 0.006(4)
F12 0.107(5) 0.135(6) 0.074(4) 0.006(4) -0.021(4) -0.008(4)
F13 0.134(6) 0.098(5) 0.184(8) -0.086(5) 0.105(6) -0.062(4)
F14 0.098(4) 0.089(4) 0.150(6) -0.062(4) -0.078(4) 0.038(3)
F15 0.068(4) 0.088(4) 0.157(6) -0.066(4) -0.054(4) 0.053(3)
F16 0.129(5) 0.088(4) 0.057(4) 0.029(3) -0.008(3) -0.030(4)
F17 0.073(3) 0.060(3) 0.097(4) -0.036(3) -0.038(3) 0.008(3)
F18 0.071(3) 0.059(3) 0.076(4) -0.012(3) -0.012(3) 0.009(3)
F19 0.111(6) 0.218(9) 0.149(8) -0.068(7) -0.023(5) -0.075(6)
F20 0.041(3) 0.247(9) 0.108(5) -0.089(6) 0.016(3) -0.057(4)
F21 0.058(4) 0.301(11) 0.064(4) -0.061(6) 0.014(3) -0.021(5)
F22 0.038(3) 0.100(4) 0.147(6) -0.034(4) 0.007(3) -0.004(3)
F23 0.064(4) 0.115(5) 0.115(5) -0.009(4) 0.025(4) 0.010(3)
F24 0.087(4) 0.052(3) 0.197(8) -0.019(4) -0.020(5) -0.016(3)
P1 0.0531(14) 0.0661(15) 0.0398(13) -0.0080(12) -0.0062(11) -0.0040(12)
P2 0.0711(19) 0.112(3) 0.0450(16) 0.0129(16) 0.0060(14) 0.0080(17)
P3 0.0448(13) 0.0488(13) 0.0560(15) -0.0141(12) -0.0003(11) 0.0049(10)
P4 0.043(2) 0.241(7) 0.082(3) -0.085(4) 0.024(2) -0.061(3)
P5 0.0356(19) 0.051(2) 0.122(4) -0.014(2) 0.011(2) -0.0090(16)
C162 0.108(8) 0.056(6) 0.063(7) -0.024(5) -0.040(6) 0.023(5)
Cl1 0.0724(16) 0.0687(15) 0.0597(15) -0.0131(12) 0.0087(12) -0.0114(12)
Cl2 0.0741(17) 0.0648(15) 0.093(2) 0.0062(14) -0.0300(15) -0.0049(13)
Cl3 0.0809(18) 0.0576(14) 0.0848(19) -0.0027(13) -0.0135(14) 0.0087(12)
C163 0.074(7) 0.083(8) 0.106(9) -0.015(7) 0.009(7) -0.019(6)
Cl4 0.094(2) 0.0864(18) 0.0615(17) -0.0006(14) -0.0156(14) 0.0125(15)
Cl5 0.100(2) 0.0783(18) 0.089(2) -0.0201(16) 0.0298(17) -0.0279(16)
Cl6 0.088(2) 0.112(2) 0.0619(17) -0.0120(16) -0.0160(15) -0.0044(16)
C164 0.155(15) 0.130(12) 0.130(13) 0.038(10) -0.044(11) -0.028(11)
Cl7 0.142(3) 0.143(3) 0.133(3) 0.029(3) -0.004(3) 0.002(3)
Cl8 0.114(3) 0.199(5) 0.181(5) -0.031(4) -0.024(3) 0.001(3)
Cl9 0.138(4) 0.214(5) 0.252(6) 0.106(5) -0.052(4) 0.002(4)
C165 0.150(13) 0.267(16) 0.132(12) -0.064(12) -0.005(10) -0.047(12)
Cl10 0.220(6) 0.218(5) 0.187(5) 0.033(4) -0.087(4) -0.128(5)
Cl11 0.211(6) 0.183(5) 0.244(7) -0.031(5) -0.099(5) -0.009(4)
Cl12 0.129(4) 0.218(5) 0.204(5) 0.062(4) 0.021(4) 0.022(3)

loop_
_atom_type_symbol
_atom_type_description
_atom_type_scat_dispersion_real
_atom_type_scat_dispersion_imag
_atom_type_scat_source
C C 0.0033 0.0016 'International Tables Vol C Tables 4.2.6.8 and 6.1.1.4'
H H 0.0000 0.0000 'International Tables Vol C Tables 4.2.6.8 and 6.1.1.4'
N N 0.0061 0.0033 'International Tables Vol C Tables 4.2.6.8 and 6.1.1.4'
F F 0.0171 0.0103 'International Tables Vol C Tables 4.2.6.8 and 6.1.1.4'
P P 0.1023 0.0942 'International Tables Vol C Tables 4.2.6.8 and 6.1.1.4'
Cl Cl 0.1484 0.1585 'International Tables Vol C Tables 4.2.6.8 and 6.1.1.4'

loop_
_geom_angle_atom_site_label_1
_geom_angle_atom_site_label_2
_geom_angle_atom_site_label_3
_geom_angle
_geom_angle_site_symmetry_1
_geom_angle_site_symmetry_3
_geom_angle_publ_flag
C13 C1 C25 114.2(6) . . ?
C13 C1 C14 115.6(6) . . ?
C25 C1 C14 100.4(6) . . ?
C13 C1 C2 102.5(6) . . ?
C25 C1 C2 111.5(6) . . ?
C14 C1 C2 113.1(6) . . ?
C3 C2 C7 124.3(7) . . ?
C3 C2 C1 126.7(7) . . ?
C7 C2 C1 109.0(7) . . ?
C2 C3 C4 119.0(8) . . ?
C2 C3 H3 120.5 . . ?
C4 C3 H3 120.5 . . ?
C5 C4 C3 119.1(8) . . ?
C5 C4 C26 120.1(7) . . ?
C3 C4 C26 120.5(7) . . ?
C4 C5 C6 121.2(8) . . ?
C4 C5 H5 119.4 . . ?
C6 C5 H5 119.4 . . ?
C5 C6 C7 119.6(8) . . ?
C5 C6 H6 120.2 . . ?
C7 C6 H6 120.2 . . ?
C2 C7 C6 116.7(8) . . ?
C2 C7 C8 111.0(7) . . ?
C6 C7 C8 132.3(8) . . ?
C9 C8 C7 135.1(7) . . ?
C9 C8 C13 117.0(7) . . ?
C7 C8 C13 107.9(7) . . ?
C8 C9 C10 124.0(8) . . ?
C8 C9 H9 118.0 . . ?
C10 C9 H9 118.0 . . ?
C11 C10 C9 118.7(8) . . ?
C11 C10 H10 120.6 . . ?
C9 C10 H10 120.6 . . ?
C10 C11 C12 121.1(8) . . ?
C10 C11 C159 121.9(8) . . ?
C12 C11 C159 116.6(7) . . ?
C13 C12 C11 118.5(8) . . ?
C13 C12 H12 120.8 . . ?
C11 C12 H12 120.8 . . ?
C12 C13 C8 120.7(8) . . ?
C12 C13 C1 129.7(7) . . ?
C8 C13 C1 109.4(7) . . ?
C19 C14 C15 122.3(8) . . ?
C19 C14 C1 110.2(7) . . ?
C15 C14 C1 126.7(8) . . ?
C14 C15 C16 117.4(9) . . ?
C14 C15 H15 121.3 . . ?
C16 C15 H15 121.3 . . ?
C17 C16 C15 119.7(8) . . ?
C17 C16 C91 121.1(8) . . ?
C15 C16 C91 119.0(8) . . ?
C16 C17 C18 122.2(8) . . ?
C16 C17 H17 118.9 . . ?
C18 C17 H17 118.9 . . ?
C19 C18 C17 118.8(9) . . ?
C19 C18 H18 120.6 . . ?
C17 C18 H18 120.6 . . ?
C14 C19 C18 119.1(8) . . ?
C14 C19 C20 109.6(7) . . ?
C18 C19 C20 131.2(8) . . ?
C25 C20 C21 119.2(7) . . ?
C25 C20 C19 107.7(7) . . ?
C21 C20 C19 133.1(8) . . ?
C22 C21 C20 119.9(8) . . ?
C22 C21 H21 120.0 . . ?
C20 C21 H21 120.0 . . ?
C21 C22 C23 120.9(8) . . ?
C21 C22 H22 119.5 . . ?
C23 C22 H22 119.5 . . ?
C24 C23 C22 118.5(7) . . ?
C24 C23 C94 120.5(7) . . ?
C22 C23 C94 120.8(7) . . ?
C25 C24 C23 119.7(7) . . ?
C25 C24 H24 120.2 . . ?
C23 C24 H24 120.2 . . ?
C20 C25 C24 121.8(7) . . ?
C20 C25 C1 111.8(6) . . ?
C24 C25 C1 126.3(7) . . ?
C27 C26 C31 120.1(8) . . ?
C27 C26 C4 118.4(7) . . ?
C31 C26 C4 121.4(7) . . ?
C26 C27 C28 120.2(8) . . ?
C26 C27 H27 119.9 . . ?
C28 C27 H27 119.9 . . ?
C29 C28 C27 119.1(8) . . ?
C29 C28 H28 120.5 . . ?
C27 C28 H28 120.5 . . ?
C28 C29 C30 121.2(8) . . ?
C28 C29 N1 118.9(7) . . ?
C30 C29 N1 119.9(7) . . ?
C29 C30 C31 118.2(7) . . ?
C29 C30 H30 120.9 . . ?
C31 C30 H30 120.9 . . ?
C26 C31 C30 120.8(7) . . ?
C26 C31 H31 119.6 . . ?
C30 C31 H31 119.6 . . ?
C33 C32 C37 126.3(9) . . ?
C33 C32 N1 117.5(8) . . ?
C37 C32 N1 116.0(8) . . ?
C32 C33 C34 115.1(12) . . ?
C32 C33 C38 122.3(9) . . ?
C34 C33 C38 122.5(11) . . ?
C33 C34 C35 120.2(12) . . ?
C33 C34 H34 119.9 . . ?
C35 C34 H34 119.9 . . ?
C36 C35 C34 121.3(11) . . ?
C36 C35 C39 128.3(18) . . ?
C34 C35 C39 110.3(16) . . ?
C35 C36 C37 121.7(14) . . ?
C35 C36 H36 119.1 . . ?
C37 C36 H36 119.1 . . ?
C32 C37 C36 115.3(12) . . ?
C32 C37 C40 123.4(9) . . ?
C36 C37 C40 121.4(12) . . ?
C33 C38 H38A 109.5 . . ?
C33 C38 H38B 109.5 . . ?
H38A C38 H38B 109.5 . . ?
C33 C38 H38C 109.5 . . ?
H38A C38 H38C 109.5 . . ?
H38B C38 H38C 109.5 . . ?
C35 C39 H39A 109.5 . . ?
C35 C39 H39B 109.5 . . ?
H39A C39 H39B 109.5 . . ?
C35 C39 H39C 109.5 . . ?
H39A C39 H39C 109.5 . . ?
H39B C39 H39C 109.5 . . ?
C37 C40 H40A 109.5 . . ?
C37 C40 H40B 109.5 . . ?
H40A C40 H40B 109.5 . . ?
C37 C40 H40C 109.5 . . ?
H40A C40 H40C 109.5 . . ?
H40B C40 H40C 109.5 . . ?
N1 C41 C46 122.5(7) . . ?
N1 C41 C42 119.8(7) . . ?
C46 C41 C42 117.7(7) . . ?
C43 C42 C41 119.3(8) . . ?
C43 C42 H42 120.4 . . ?
C41 C42 H42 120.4 . . ?
C42 C43 C44 123.3(8) . . ?
C42 C43 H43 118.4 . . ?
C44 C43 H43 118.4 . . ?
C47 C44 C43 123.3(8) . . ?
C47 C44 C45 120.3(8) . . ?
C43 C44 C45 116.0(8) . . ?
C46 C45 C44 119.7(8) . . ?
C46 C45 H45 120.1 . . ?
C44 C45 H45 120.1 . . ?
C45 C46 C41 123.0(8) . . ?
C45 C46 H46 118.5 . . ?
C41 C46 H46 118.5 . . ?
C44 C47 C57 120.6(7) . . ?
C44 C47 C48 122.9(8) . . ?
C57 C47 C48 116.5(7) . . ?
C53 C48 C49 121.8(10) . . ?
C53 C48 C47 120.8(10) . . ?
C49 C48 C47 117.3(8) . . ?
C50 C49 C48 117.2(10) . . ?
C50 C49 C54 120.6(10) . . ?
C48 C49 C54 122.2(9) . . ?
C49 C50 C51 120.7(12) . . ?
C49 C50 H50 119.7 . . ?
C51 C50 H50 119.7 . . ?
C52 C51 C50 119.2(11) . . ?
C52 C51 C55 118.7(16) . . ?
C50 C51 C55 121.4(16) . . ?
C51 C52 C53 121.8(12) . . ?
C51 C52 H52 119.1 . . ?
C53 C52 H52 119.1 . . ?
C48 C53 C52 117.4(12) . . ?
C48 C53 C56 118.2(12) . . ?
C52 C53 C56 124.1(12) . . ?
C49 C54 H54A 109.5 . . ?
C49 C54 H54B 109.5 . . ?
H54A C54 H54B 109.5 . . ?
C49 C54 H54C 109.5 . . ?
H54A C54 H54C 109.5 . . ?
H54B C54 H54C 109.5 . . ?
C51 C55 H55A 109.5 . . ?
C51 C55 H55B 109.5 . . ?
H55A C55 H55B 109.5 . . ?
C51 C55 H55C 109.5 . . ?
H55A C55 H55C 109.5 . . ?
H55B C55 H55C 109.5 . . ?
C53 C56 H56A 109.5 . . ?
C53 C56 H56B 109.5 . . ?
H56A C56 H56B 109.5 . . ?
C53 C56 H56C 109.5 . . ?
H56A C56 H56C 109.5 . . ?
H56B C56 H56C 109.5 . . ?
C62 C57 C58 117.7(8) . . ?
C62 C57 C47 122.0(7) . . ?
C58 C57 C47 120.3(8) . . ?
C59 C58 C57 120.2(8) . . ?
C59 C58 H58 119.9 . . ?
C57 C58 H58 119.9 . . ?
C58 C59 C60 121.5(8) . . ?
C58 C59 H59 119.3 . . ?
C60 C59 H59 119.3 . . ?
C59 C60 C61 120.1(9) . . ?
C59 C60 C63 120.5(7) . . ?
C61 C60 C63 119.2(8) . . ?
C62 C61 C60 118.2(8) . . ?
C62 C61 H61 120.9 . . ?
C60 C61 H61 120.9 . . ?
C61 C62 C57 121.5(8) . . ?
C61 C62 H62 119.3 . . ?
C57 C62 H62 119.3 . . ?
C73 C63 C64 125.4(9) . . ?
C73 C63 C60 121.0(7) . . ?
C64 C63 C60 113.3(9) . . ?
C65 C64 C69 117.7(8) . . ?
C65 C64 C63 121.7(8) . . ?
C69 C64 C63 120.5(8) . . ?
C64 C65 C66 119.7(9) . . ?
C64 C65 C70 120.2(9) . . ?
C66 C65 C70 119.8(10) . . ?
C67 C66 C65 120.2(11) . . ?
C67 C66 H66 119.9 . . ?
C65 C66 H66 119.9 . . ?
C68 C67 C66 119.8(9) . . ?
C68 C67 C71 120.5(8) . . ?
C66 C67 C71 119.2(10) . . ?
C69 C68 C67 121.7(8) . . ?
C69 C68 H68 119.1 . . ?
C67 C68 H68 119.1 . . ?
C68 C69 C64 120.2(8) . . ?
C68 C69 C72 119.9(8) . . ?
C64 C69 C72 119.8(8) . . ?
C65 C70 H70A 109.5 . . ?
C65 C70 H70B 109.5 . . ?
H70A C70 H70B 109.5 . . ?
C65 C70 H70C 109.5 . . ?
H70A C70 H70C 109.5 . . ?
H70B C70 H70C 109.5 . . ?
C67 C71 H71A 109.5 . . ?
C67 C71 H71B 109.5 . . ?
H71A C71 H71B 109.5 . . ?
C67 C71 H71C 109.5 . . ?
H71A C71 H71C 109.5 . . ?
H71B C71 H71C 109.5 . . ?
C69 C72 H72A 109.5 . . ?
C69 C72 H72B 109.5 . . ?
H72A C72 H72B 109.5 . . ?
C69 C72 H72C 109.5 . . ?
H72A C72 H72C 109.5 . . ?
H72B C72 H72C 109.5 . . ?
C63 C73 C78 121.8(8) . . ?
C63 C73 C74 124.1(8) . . ?
C78 C73 C74 114.0(8) . . ?
C75 C74 C73 122.7(9) . . ?
C75 C74 H74 118.6 . . ?
C73 C74 H74 118.6 . . ?
C74 C75 C76 121.3(8) . . ?
C74 C75 H75 119.4 . . ?
C76 C75 H75 119.4 . . ?
N2 C76 C77 119.1(8) . . ?
N2 C76 C75 122.1(8) . . ?
C77 C76 C75 118.8(8) . . ?
C78 C77 C76 117.9(8) . . ?
C78 C77 H77 121.0 . . ?
C76 C77 H77 121.0 . . ?
C77 C78 C73 124.1(8) . . ?
C77 C78 H78 118.0 . . ?
C73 C78 H78 118.0 . . ?
C84 C79 C80 122.5(9) . . ?
C84 C79 N2 118.6(9) . . ?
C80 C79 N2 118.9(10) . . ?
C79 C80 C81 119.2(11) . . ?
C79 C80 C85 122.0(11) . . ?
C81 C80 C85 118.8(12) . . ?
C82 C81 C80 119.5(13) . . ?
C82 C81 H81 120.2 . . ?
C80 C81 H81 120.2 . . ?
C81 C82 C83 120.3(11) . . ?
C81 C82 C86 120.6(13) . . ?
C83 C82 C86 118.3(14) . . ?
C84 C83 C82 119.6(11) . . ?
C84 C83 H83 120.2 . . ?
C82 C83 H83 120.2 . . ?
C79 C84 C83 118.7(11) . . ?
C79 C84 C87 122.4(9) . . ?
C83 C84 C87 118.9(11) . . ?
C80 C85 H85A 109.5 . . ?
C80 C85 H85B 109.5 . . ?
H85A C85 H85B 109.5 . . ?
C80 C85 H85C 109.5 . . ?
H85A C85 H85C 109.5 . . ?
H85B C85 H85C 109.5 . . ?
C82 C86 H86A 109.5 . . ?
C82 C86 H86B 109.5 . . ?
H86A C86 H86B 109.5 . . ?
C82 C86 H86C 109.5 . . ?
H86A C86 H86C 109.5 . . ?
H86B C86 H86C 109.5 . . ?
C84 C87 H87A 109.5 . . ?
C84 C87 H87B 109.5 . . ?
H87A C87 H87B 109.5 . . ?
C84 C87 H87C 109.5 . . ?
H87A C87 H87C 109.5 . . ?
H87B C87 H87C 109.5 . . ?
C93 C88 C89 119.2(9) . . ?
C93 C88 N2 124.3(9) . . ?
C89 C88 N2 116.3(8) . . ?
C90 C89 C88 117.1(9) . . ?
C90 C89 H89 121.5 . . ?
C88 C89 H89 121.5 . . ?
C91 C90 C89 123.1(10) . . ?
C91 C90 H90 118.4 . . ?
C89 C90 H90 118.4 . . ?
C90 C91 C92 118.8(9) . . ?
C90 C91 C16 118.7(9) . . ?
C92 C91 C16 122.5(8) . . ?
C93 C92 C91 118.6(10) . . ?
C93 C92 H92 120.7 . . ?
C91 C92 H92 120.7 . . ?
C88 C93 C92 123.2(10) . . ?
C88 C93 H93 118.4 . . ?
C92 C93 H93 118.4 . . ?
C95 C94 C99 116.8(7) . . ?
C95 C94 C23 122.4(7) . . ?
C99 C94 C23 120.8(7) . . ?
C96 C95 C94 121.8(8) . . ?
C96 C95 H95 119.1 . . ?
C94 C95 H95 119.1 . . ?
C95 C96 C97 121.6(7) . . ?
C95 C96 H96 119.2 . . ?
C97 C96 H96 119.2 . . ?
C96 C97 C98 118.6(7) . . ?
C96 C97 N3 121.9(7) . . ?
C98 C97 N3 119.5(7) . . ?
C99 C98 C97 118.7(7) . . ?
C99 C98 H98 120.6 . . ?
C97 C98 H98 120.6 . . ?
C98 C99 C94 121.9(8) . . ?
C98 C99 H99 119.0 . . ?
C94 C99 H99 119.0 . . ?
C101 C100 C105 125.2(8) . . ?
C101 C100 N3 116.2(8) . . ?
C105 C100 N3 118.6(7) . . ?
C100 C101 C102 116.3(9) . . ?
C100 C101 C106 125.1(8) . . ?
C102 C101 C106 118.6(9) . . ?
C103 C102 C101 120.4(9) . . ?
C103 C102 H102 119.8 . . ?
C101 C102 H102 119.8 . . ?
C102 C103 C104 118.1(8) . . ?
C102 C103 C107 119.4(9) . . ?
C104 C103 C107 122.6(10) . . ?
C105 C104 C103 124.2(9) . . ?
C105 C104 H104 117.9 . . ?
C103 C104 H104 117.9 . . ?
C104 C105 C100 115.7(8) . . ?
C104 C105 C108 120.7(8) . . ?
C100 C105 C108 123.6(7) . . ?
C101 C106 H10A 109.5 . . ?
C101 C106 H10B 109.5 . . ?
H10A C106 H10B 109.5 . . ?
C101 C106 H10C 109.5 . . ?
H10A C106 H10C 109.5 . . ?
H10B C106 H10C 109.5 . . ?
C103 C107 H10D 109.5 . . ?
C103 C107 H10E 109.5 . . ?
H10D C107 H10E 109.5 . . ?
C103 C107 H10F 109.5 . . ?
H10D C107 H10F 109.5 . . ?
H10E C107 H10F 109.5 . . ?
C105 C108 H10G 109.5 . . ?
C105 C108 H10H 109.5 . . ?
H10G C108 H10H 109.5 . . ?
C105 C108 H10I 109.5 . . ?
H10G C108 H10I 109.5 . . ?
H10H C108 H10I 109.5 . . ?
N3 C109 C114 122.4(7) . . ?
N3 C109 C110 119.7(7) . . ?
C114 C109 C110 117.8(7) . . ?
C111 C110 C109 117.3(7) . . ?
C111 C110 H110 121.3 . . ?
C109 C110 H110 121.3 . . ?
C110 C111 C112 123.5(7) . . ?
C110 C111 H111 118.2 . . ?
C112 C111 H111 118.2 . . ?
C115 C112 C113 122.3(8) . . ?
C115 C112 C111 120.7(7) . . ?
C113 C112 C111 117.0(7) . . ?
C114 C113 C112 121.9(7) . . ?
C114 C113 H113 119.1 . . ?
C112 C113 H113 119.1 . . ?
C113 C114 C109 121.3(7) . . ?
C113 C114 H114 119.3 . . ?
C109 C114 H114 119.3 . . ?
C112 C115 C125 121.0(7) . . ?
C112 C115 C116 123.7(8) . . ?
C125 C115 C116 115.2(7) . . ?
C117 C116 C121 123.8(9) . . ?
C117 C116 C115 116.3(9) . . ?
C121 C116 C115 119.9(8) . . ?
C122 C117 C116 126.3(10) . . ?
C122 C117 C118 120.7(11) . . ?
C116 C117 C118 113.0(11) . . ?
C119 C118 C117 124.9(12) . . ?
C119 C118 H118 117.5 . . ?
C117 C118 H118 117.5 . . ?
C118 C119 C120 118.4(11) . . ?
C118 C119 C123 127.3(14) . . ?
C120 C119 C123 113.3(14) . . ?
C119 C120 C121 119.9(12) . . ?
C119 C120 H120 120.1 . . ?
C121 C120 H120 120.1 . . ?
C120 C121 C116 119.3(10) . . ?
C120 C121 C124 121.1(10) . . ?
C116 C121 C124 119.1(8) . . ?
C117 C122 H12A 109.5 . . ?
C117 C122 H12B 109.5 . . ?
H12A C122 H12B 109.5 . . ?
C117 C122 H12C 109.5 . . ?
H12A C122 H12C 109.5 . . ?
H12B C122 H12C 109.5 . . ?
C119 C123 H12D 109.5 . . ?
C119 C123 H12E 109.5 . . ?
H12D C123 H12E 109.5 . . ?
C119 C123 H12F 109.5 . . ?
H12D C123 H12F 109.5 . . ?
H12E C123 H12F 109.5 . . ?
C121 C124 H12G 109.5 . . ?
C121 C124 H12H 109.5 . . ?
H12G C124 H12H 109.5 . . ?
C121 C124 H12I 109.5 . . ?
H12G C124 H12I 109.5 . . ?
H12H C124 H12I 109.5 . . ?
C130 C125 C126 116.4(8) . . ?
C130 C125 C115 121.1(7) . . ?
C126 C125 C115 122.5(7) . . ?
C127 C126 C125 121.8(7) . . ?
C127 C126 H126 119.1 . . ?
C125 C126 H126 119.1 . . ?
C126 C127 C128 120.3(7) . . ?
C126 C127 H127 119.8 . . ?
C128 C127 H127 119.8 . . ?
C127 C128 C129 117.1(8) . . ?
C127 C128 C131 121.8(7) . . ?
C129 C128 C131 121.0(7) . . ?
C130 C129 C128 121.8(7) . . ?
C130 C129 H129 119.1 . . ?
C128 C129 H129 119.1 . . ?
C129 C130 C125 122.2(8) . . ?
C129 C130 H130 118.9 . . ?
C125 C130 H130 118.9 . . ?
C141 C131 C128 123.0(7) . . ?
C141 C131 C132 121.5(8) . . ?
C128 C131 C132 115.4(7) . . ?
C137 C132 C133 121.3(7) . . ?
C137 C132 C131 119.4(7) . . ?
C133 C132 C131 119.3(7) . . ?
C134 C133 C132 118.7(8) . . ?
C134 C133 C138 120.6(8) . . ?
C132 C133 C138 120.7(7) . . ?
C135 C134 C133 121.8(9) . . ?
C135 C134 H134 119.1 . . ?
C133 C134 H134 119.1 . . ?
C134 C135 C136 119.1(9) . . ?
C134 C135 C139 121.1(9) . . ?
C136 C135 C139 119.6(10) . . ?
C135 C136 C137 122.8(10) . . ?
C135 C136 H136 118.6 . . ?
C137 C136 H136 118.6 . . ?
C132 C137 C136 116.3(8) . . ?
C132 C137 C140 123.6(8) . . ?
C136 C137 C140 120.2(9) . . ?
C133 C138 H13A 109.5 . . ?
C133 C138 H13B 109.5 . . ?
H13A C138 H13B 109.5 . . ?
C133 C138 H13C 109.5 . . ?
H13A C138 H13C 109.5 . . ?
H13B C138 H13C 109.5 . . ?
C135 C139 H13D 109.6 . . ?
C135 C139 H13E 109.5 . . ?
H13D C139 H13E 109.5 . . ?
C135 C139 H13F 109.4 . . ?
H13D C139 H13F 109.5 . . ?
H13E C139 H13F 109.5 . . ?
C137 C140 H14A 109.5 . . ?
C137 C140 H14B 109.5 . . ?
H14A C140 H14B 109.5 . . ?
C137 C140 H14C 109.5 . . ?
H14A C140 H14C 109.5 . . ?
H14B C140 H14C 109.5 . . ?
C131 C141 C146 122.8(7) . . ?
C131 C141 C142 122.4(7) . . ?
C146 C141 C142 114.8(8) . . ?
C143 C142 C141 121.7(8) . . ?
C143 C142 H142 119.1 . . ?
C141 C142 H142 119.1 . . ?
C142 C143 C144 121.8(8) . . ?
C142 C143 H143 119.1 . . ?
C144 C143 H143 119.1 . . ?
N4 C144 C143 121.5(7) . . ?
N4 C144 C145 120.8(8) . . ?
C143 C144 C145 117.7(8) . . ?
C146 C145 C144 119.7(8) . . ?
C146 C145 H145 120.2 . . ?
C144 C145 H145 120.2 . . ?
C145 C146 C141 123.5(8) . . ?
C145 C146 H146 118.2 . . ?
C141 C146 H146 118.2 . . ?
C148 C147 C152 124.4(8) . . ?
C148 C147 N4 117.6(8) . . ?
C152 C147 N4 118.0(8) . . ?
C147 C148 C149 114.6(9) . . ?
C147 C148 C153 125.5(9) . . ?
C149 C148 C153 119.8(10) . . ?
C150 C149 C148 123.9(11) . . ?
C150 C149 H149 118.0 . . ?
C148 C149 H149 118.0 . . ?
C149 C150 C151 118.9(10) . . ?
C149 C150 C154 120.1(14) . . ?
C151 C150 C154 120.8(13) . . ?
C150 C151 C152 121.1(11) . . ?
C150 C151 H151 119.4 . . ?
C152 C151 H151 119.4 . . ?
C147 C152 C151 117.0(10) . . ?
C147 C152 C155 122.5(8) . . ?
C151 C152 C155 120.5(10) . . ?
C148 C153 H15A 109.5 . . ?
C148 C153 H15B 109.5 . . ?
H15A C153 H15B 109.5 . . ?
C148 C153 H15C 109.5 . . ?
H15A C153 H15C 109.5 . . ?
H15B C153 H15C 109.5 . . ?
C150 C154 H15D 109.5 . . ?
C150 C154 H15E 109.5 . . ?
H15D C154 H15E 109.5 . . ?
C150 C154 H15F 109.5 . . ?
H15D C154 H15F 109.5 . . ?
H15E C154 H15F 109.5 . . ?
C152 C155 H15G 109.5 . . ?
C152 C155 H15H 109.5 . . ?
H15G C155 H15H 109.5 . . ?
C152 C155 H15I 109.5 . . ?
H15G C155 H15I 109.5 . . ?
H15H C155 H15I 109.5 . . ?
C157 C156 N4 122.8(8) . . ?
C157 C156 C161 120.8(8) . . ?
N4 C156 C161 116.4(8) . . ?
C158 C157 C156 118.4(8) . . ?
C158 C157 H157 120.8 . . ?
C156 C157 H157 120.8 . . ?
C157 C158 C159 123.2(9) . . ?
C157 C158 H158 118.4 . . ?
C159 C158 H158 118.4 . . ?
C160 C159 C158 117.5(8) . . ?
C160 C159 C11 117.9(8) . . ?
C158 C159 C11 124.6(8) . . ?
C159 C160 C161 122.7(8) . . ?
C159 C160 H160 118.7 . . ?
C161 C160 H160 118.7 . . ?
C160 C161 C156 117.2(8) . . ?
C160 C161 H161 121.4 . . ?
C156 C161 H161 121.4 . . ?
C41 N1 C29 122.9(6) . . ?
C41 N1 C32 122.3(7) . . ?
C29 N1 C32 114.6(6) . . ?
C76 N2 C79 124.1(7) . . ?
C76 N2 C88 120.5(7) . . ?
C79 N2 C88 115.4(8) . . ?
C109 N3 C97 121.1(6) . . ?
C109 N3 C100 120.8(6) . . ?
C97 N3 C100 117.9(6) . . ?
C144 N4 C156 122.3(6) . . ?
C144 N4 C147 122.0(6) . . ?
C156 N4 C147 115.7(7) . . ?
F5 P1 F1 94.6(5) . . ?
F5 P1 F3 83.8(5) . . ?
F1 P1 F3 87.2(5) . . ?
F5 P1 F2 178.8(5) . . ?
F1 P1 F2 84.2(5) . . ?
F3 P1 F2 95.7(6) . . ?
F5 P1 F6 87.3(5) . . ?
F1 P1 F6 91.4(5) . . ?
F3 P1 F6 170.9(6) . . ?
F2 P1 F6 93.1(6) . . ?
F5 P1 F4 86.1(4) . . ?
F1 P1 F4 178.5(6) . . ?
F3 P1 F4 91.6(5) . . ?
F2 P1 F4 95.0(5) . . ?
F6 P1 F4 90.0(5) . . ?
F10 P2 F12 92.1(4) . . ?
F10 P2 F7 175.6(4) . . ?
F12 P2 F7 91.6(4) . . ?
F10 P2 F8 92.8(4) . . ?
F12 P2 F8 90.1(4) . . ?
F7 P2 F8 89.7(3) . . ?
F10 P2 F11 88.1(4) . . ?
F12 P2 F11 90.0(4) . . ?
F7 P2 F11 89.4(3) . . ?
F8 P2 F11 179.1(4) . . ?
F10 P2 F9 89.0(4) . . ?
F12 P2 F9 177.5(4) . . ?
F7 P2 F9 87.2(3) . . ?
F8 P2 F9 92.0(4) . . ?
F11 P2 F9 87.8(4) . . ?
F16 P3 F14 93.5(4) . . ?
F16 P3 F17 89.0(3) . . ?
F14 P3 F17 177.5(4) . . ?
F16 P3 F15 87.9(4) . . ?
F14 P3 F15 91.9(3) . . ?
F17 P3 F15 88.2(3) . . ?
F16 P3 F18 93.0(3) . . ?
F14 P3 F18 89.6(3) . . ?
F17 P3 F18 90.3(3) . . ?
F15 P3 F18 178.2(3) . . ?
F16 P3 F13 177.0(4) . . ?
F14 P3 F13 89.5(4) . . ?
F17 P3 F13 88.0(4) . . ?
F15 P3 F13 92.0(4) . . ?
F18 P3 F13 87.0(4) . . ?
F21 P4 F21 180.0(2) 2_666 . ?
F21 P4 F19 94.3(5) 2_666 2_666 ?
F21 P4 F19 85.7(5) . 2_666 ?
F21 P4 F19 85.7(5) 2_666 . ?
F21 P4 F19 94.3(5) . . ?
F19 P4 F19 180.0 2_666 . ?
F21 P4 F20 90.3(3) 2_666 2_666 ?
F21 P4 F20 89.7(3) . 2_666 ?
F19 P4 F20 93.6(4) 2_666 2_666 ?
F19 P4 F20 86.4(4) . 2_666 ?
F21 P4 F20 89.7(3) 2_666 . ?
F21 P4 F20 90.3(3) . . ?
F19 P4 F20 86.4(4) 2_666 . ?
F19 P4 F20 93.6(4) . . ?
F20 P4 F20 180.0 2_666 . ?
F24 P5 F24 180.00(6) . 2_757 ?
F24 P5 F23 93.2(4) . . ?
F24 P5 F23 86.8(4) 2_757 . ?
F24 P5 F23 86.8(4) . 2_757 ?
F24 P5 F23 93.2(4) 2_757 2_757 ?
F23 P5 F23 180.0 . 2_757 ?
F24 P5 F22 89.3(3) . . ?
F24 P5 F22 90.7(3) 2_757 . ?
F23 P5 F22 90.5(3) . . ?
F23 P5 F22 89.5(3) 2_757 . ?
F24 P5 F22 90.7(3) . 2_757 ?
F24 P5 F22 89.3(3) 2_757 2_757 ?
F23 P5 F22 89.5(3) . 2_757 ?
F23 P5 F22 90.5(3) 2_757 2_757 ?
F22 P5 F22 180.0 . 2_757 ?
Cl1 C162 Cl3 112.3(5) . . ?
Cl1 C162 Cl2 110.1(5) . . ?
Cl3 C162 Cl2 106.4(6) . . ?
Cl1 C162 H162 109.3 . . ?
Cl3 C162 H162 109.3 . . ?
Cl2 C162 H162 109.3 . . ?
Cl5 C163 Cl6 112.9(6) . . ?
Cl5 C163 Cl4 110.2(6) . . ?
Cl6 C163 Cl4 109.5(6) . . ?
Cl5 C163 H163 108.0 . . ?
Cl6 C163 H163 108.0 . . ?
Cl4 C163 H163 108.0 . . ?
Cl7 C164 Cl9 110.0(8) . . ?
Cl7 C164 Cl8 108.6(8) . . ?
Cl9 C164 Cl8 112.1(8) . . ?
Cl7 C164 H164 108.7 . . ?
Cl9 C164 H164 108.7 . . ?
Cl8 C164 H164 108.7 . . ?
Cl11 C165 Cl10 109.4(6) . . ?
Cl11 C165 Cl12 105.6(6) . . ?
Cl10 C165 Cl12 109.0(6) . . ?
Cl11 C165 H165 110.9 . . ?
Cl10 C165 H165 110.9 . . ?
Cl12 C165 H165 110.9 . . ?

loop_
_geom_bond_atom_site_label_1
_geom_bond_atom_site_label_2
_geom_bond_distance
_geom_bond_site_symmetry_2
_geom_bond_publ_flag
C1 C13 1.496(11) . ?
C1 C25 1.500(9) . ?
C1 C14 1.528(10) . ?
C1 C2 1.543(9) . ?
C2 C3 1.354(10) . ?
C2 C7 1.389(11) . ?
C3 C4 1.399(10) . ?
C3 H3 0.9500 . ?
C4 C5 1.395(11) . ?
C4 C26 1.492(11) . ?
C5 C6 1.390(11) . ?
C5 H5 0.9500 . ?
C6 C7 1.423(11) . ?
C6 H6 0.9500 . ?
C7 C8 1.426(11) . ?
C8 C9 1.364(11) . ?
C8 C13 1.454(11) . ?
C9 C10 1.382(11) . ?
C9 H9 0.9500 . ?
C10 C11 1.360(11) . ?
C10 H10 0.9500 . ?
C11 C12 1.444(12) . ?
C11 C159 1.501(11) . ?
C12 C13 1.369(11) . ?
C12 H12 0.9500 . ?
C14 C19 1.363(11) . ?
C14 C15 1.408(11) . ?
C15 C16 1.425(12) . ?
C15 H15 0.9500 . ?
C16 C17 1.334(12) . ?
C16 C91 1.502(12) . ?
C17 C18 1.414(12) . ?
C17 H17 0.9500 . ?
C18 C19 1.388(11) . ?
C18 H18 0.9500 . ?
C19 C20 1.451(11) . ?
C20 C25 1.377(10) . ?
C20 C21 1.405(11) . ?
C21 C22 1.384(11) . ?
C21 H21 0.9500 . ?
C22 C23 1.412(11) . ?
C22 H22 0.9500 . ?
C23 C24 1.407(10) . ?
C23 C94 1.448(10) . ?
C24 C25 1.388(10) . ?
C24 H24 0.9500 . ?
C26 C27 1.358(11) . ?
C26 C31 1.368(10) . ?
C27 C28 1.409(11) . ?
C27 H27 0.9500 . ?
C28 C29 1.376(10) . ?
C28 H28 0.9500 . ?
C29 C30 1.376(11) . ?
C29 N1 1.451(10) . ?
C30 C31 1.412(11) . ?
C30 H30 0.9500 . ?
C31 H31 0.9500 . ?
C32 C33 1.365(13) . ?
C32 C37 1.398(14) . ?
C32 N1 1.489(10) . ?
C33 C34 1.397(15) . ?
C33 C38 1.478(16) . ?
C34 C35 1.44(2) . ?
C34 H34 0.9500 . ?
C35 C36 1.29(2) . ?
C35 C39 1.584(15) . ?
C36 C37 1.416(15) . ?
C36 H36 0.9500 . ?
C37 C40 1.447(15) . ?
C38 H38A 0.9800 . ?
C38 H38B 0.9800 . ?
C38 H38C 0.9800 . ?
C39 H39A 0.9800 . ?
C39 H39B 0.9800 . ?
C39 H39C 0.9800 . ?
C40 H40A 0.9800 . ?
C40 H40B 0.9800 . ?
C40 H40C 0.9800 . ?
C41 N1 1.309(10) . ?
C41 C46 1.393(11) . ?
C41 C42 1.458(11) . ?
C42 C43 1.328(12) . ?
C42 H42 0.9500 . ?
C43 C44 1.441(12) . ?
C43 H43 0.9500 . ?
C44 C47 1.377(11) . ?
C44 C45 1.443(11) . ?
C45 C46 1.360(10) . ?
C45 H45 0.9500 . ?
C46 H46 0.9500 . ?
C47 C57 1.468(11) . ?
C47 C48 1.475(12) . ?
C48 C53 1.375(15) . ?
C48 C49 1.439(14) . ?
C49 C50 1.361(13) . ?
C49 C54 1.497(13) . ?
C50 C51 1.48(2) . ?
C50 H50 0.9500 . ?
C51 C52 1.27(2) . ?
C51 C55 1.564(9) . ?
C52 C53 1.466(19) . ?
C52 H52 0.9500 . ?
C53 C56 1.56(2) . ?
C54 H54A 0.9800 . ?
C54 H54B 0.9800 . ?
C54 H54C 0.9800 . ?
C55 H55A 0.9800 . ?
C55 H55B 0.9800 . ?
C55 H55C 0.9800 . ?
C56 H56A 0.9800 . ?
C56 H56B 0.9800 . ?
C56 H56C 0.9800 . ?
C57 C62 1.395(11) . ?
C57 C58 1.439(11) . ?
C58 C59 1.337(12) . ?
C58 H58 0.9500 . ?
C59 C60 1.378(12) . ?
C59 H59 0.9500 . ?
C60 C61 1.412(11) . ?
C60 C63 1.525(13) . ?
C61 C62 1.387(12) . ?
C61 H61 0.9500 . ?
C62 H62 0.9500 . ?
C63 C73 1.370(12) . ?
C63 C64 1.454(11) . ?
C64 C65 1.415(13) . ?
C64 C69 1.429(11) . ?
C65 C66 1.411(14) . ?
C65 C70 1.520(14) . ?
C66 C67 1.376(14) . ?
C66 H66 0.9500 . ?
C67 C68 1.376(13) . ?
C67 C71 1.566(12) . ?
C68 C69 1.369(11) . ?
C68 H68 0.9500 . ?
C69 C72 1.517(12) . ?
C70 H70A 0.9800 . ?
C70 H70B 0.9800 . ?
C70 H70C 0.9800 . ?
C71 H71A 0.9800 . ?
C71 H71B 0.9800 . ?
C71 H71C 0.9800 . ?
C72 H72A 0.9800 . ?
C72 H72B 0.9800 . ?
C72 H72C 0.9800 . ?
C73 C78 1.456(12) . ?
C73 C74 1.461(11) . ?
C74 C75 1.280(12) . ?
C74 H74 0.9500 . ?
C75 C76 1.448(12) . ?
C75 H75 0.9500 . ?
C76 N2 1.311(11) . ?
C76 C77 1.432(11) . ?
C77 C78 1.335(13) . ?
C77 H77 0.9500 . ?
C78 H78 0.9500 . ?
C79 C84 1.375(14) . ?
C79 C80 1.402(14) . ?
C79 N2 1.438(11) . ?
C80 C81 1.406(15) . ?
C80 C85 1.490(16) . ?
C81 C82 1.373(17) . ?
C81 H81 0.9500 . ?
C82 C83 1.445(16) . ?
C82 C86 1.539(15) . ?
C83 C84 1.391(13) . ?
C83 H83 0.9500 . ?
C84 C87 1.467(14) . ?
C85 H85A 0.9800 . ?
C85 H85B 0.9800 . ?
C85 H85C 0.9800 . ?
C86 H86A 0.9800 . ?
C86 H86B 0.9800 . ?
C86 H86C 0.9800 . ?
C87 H87A 0.9800 . ?
C87 H87B 0.9800 . ?
C87 H87C 0.9800 . ?
C88 C93 1.341(13) . ?
C88 C89 1.419(13) . ?
C88 N2 1.456(11) . ?
C89 C90 1.408(12) . ?
C89 H89 0.9500 . ?
C90 C91 1.349(12) . ?
C90 H90 0.9500 . ?
C91 C92 1.402(12) . ?
C92 C93 1.388(12) . ?
C92 H92 0.9500 . ?
C93 H93 0.9500 . ?
C94 C95 1.395(11) . ?
C94 C99 1.401(11) . ?
C95 C96 1.360(10) . ?
C95 H95 0.9500 . ?
C96 C97 1.364(10) . ?
C96 H96 0.9500 . ?
C97 C98 1.428(11) . ?
C97 N3 1.429(9) . ?
C98 C99 1.382(10) . ?
C98 H98 0.9500 . ?
C99 H99 0.9500 . ?
C100 C101 1.347(12) . ?
C100 C105 1.389(11) . ?
C100 N3 1.468(9) . ?
C101 C102 1.432(12) . ?
C101 C106 1.506(14) . ?
C102 C103 1.379(13) . ?
C102 H102 0.9500 . ?
C103 C104 1.376(13) . ?
C103 C107 1.485(11) . ?
C104 C105 1.349(11) . ?
C104 H104 0.9500 . ?
C105 C108 1.490(12) . ?
C106 H10A 0.9800 . ?
C106 H10B 0.9800 . ?
C106 H10C 0.9800 . ?
C107 H10D 0.9800 . ?
C107 H10E 0.9800 . ?
C107 H10F 0.9800 . ?
C108 H10G 0.9800 . ?
C108 H10H 0.9800 . ?
C108 H10I 0.9800 . ?
C109 N3 1.358(9) . ?
C109 C114 1.424(10) . ?
C109 C110 1.458(10) . ?
C110 C111 1.381(11) . ?
C110 H110 0.9500 . ?
C111 C112 1.418(11) . ?
C111 H111 0.9500 . ?
C112 C115 1.364(10) . ?
C112 C113 1.401(10) . ?
C113 C114 1.353(10) . ?
C113 H113 0.9500 . ?
C114 H114 0.9500 . ?
C115 C125 1.453(11) . ?
C115 C116 1.494(12) . ?
C116 C117 1.370(13) . ?
C116 C121 1.405(14) . ?
C117 C122 1.433(9) . ?
C117 C118 1.466(17) . ?
C118 C119 1.34(2) . ?
C118 H118 0.9500 . ?
C119 C120 1.396(19) . ?
C119 C123 1.591(9) . ?
C120 C121 1.391(14) . ?
C120 H120 0.9500 . ?
C121 C124 1.530(13) . ?
C122 H12A 0.9800 . ?
C122 H12B 0.9800 . ?
C122 H12C 0.9800 . ?
C123 H12D 0.9800 . ?
C123 H12E 0.9800 . ?
C123 H12F 0.9800 . ?
C124 H12G 0.9800 . ?
C124 H12H 0.9800 . ?
C124 H12I 0.9800 . ?
C125 C130 1.405(10) . ?
C125 C126 1.406(11) . ?
C126 C127 1.392(10) . ?
C126 H126 0.9500 . ?
C127 C128 1.395(10) . ?
C127 H127 0.9500 . ?
C128 C129 1.421(11) . ?
C128 C131 1.455(11) . ?
C129 C130 1.338(11) . ?
C129 H129 0.9500 . ?
C130 H130 0.9500 . ?
C131 C141 1.356(11) . ?
C131 C132 1.512(10) . ?
C132 C137 1.374(12) . ?
C132 C133 1.400(10) . ?
C133 C134 1.377(11) . ?
C133 C138 1.514(12) . ?
C134 C135 1.342(13) . ?
C134 H134 0.9500 . ?
C135 C136 1.358(13) . ?
C135 C139 1.513(12) . ?
C136 C137 1.414(12) . ?
C136 H136 0.9500 . ?
C137 C140 1.482(13) . ?
C138 H13A 0.9800 . ?
C138 H13B 0.9800 . ?
C138 H13C 0.9800 . ?
C139 H13D 0.9800 . ?
C139 H13E 0.9800 . ?
C139 H13F 0.9800 . ?
C140 H14A 0.9800 . ?
C140 H14B 0.9800 . ?
C140 H14C 0.9800 . ?
C141 C146 1.439(11) . ?
C141 C142 1.439(10) . ?
C142 C143 1.321(11) . ?
C142 H142 0.9500 . ?
C143 C144 1.417(11) . ?
C143 H143 0.9500 . ?
C144 N4 1.337(10) . ?
C144 C145 1.432(11) . ?
C145 C146 1.322(12) . ?
C145 H145 0.9500 . ?
C146 H146 0.9500 . ?
C147 C148 1.383(13) . ?
C147 C152 1.396(13) . ?
C147 N4 1.477(10) . ?
C148 C149 1.448(14) . ?
C148 C153 1.467(14) . ?
C149 C150 1.334(16) . ?
C149 H149 0.9500 . ?
C150 C151 1.404(17) . ?
C150 C154 1.493(13) . ?
C151 C152 1.413(13) . ?
C151 H151 0.9500 . ?
C152 C155 1.566(14) . ?
C153 H15A 0.9800 . ?
C153 H15B 0.9800 . ?
C153 H15C 0.9800 . ?
C154 H15D 0.9800 . ?
C154 H15E 0.9800 . ?
C154 H15F 0.9800 . ?
C155 H15G 0.9800 . ?
C155 H15H 0.9800 . ?
C155 H15I 0.9800 . ?
C156 C157 1.383(12) . ?
C156 N4 1.423(10) . ?
C156 C161 1.422(11) . ?
C157 C158 1.361(11) . ?
C157 H157 0.9500 . ?
C158 C159 1.375(11) . ?
C158 H158 0.9500 . ?
C159 C160 1.380(12) . ?
C160 C161 1.376(11) . ?
C160 H160 0.9500 . ?
C161 H161 0.9500 . ?
F1 P1 1.528(7) . ?
F2 P1 1.547(7) . ?
F3 P1 1.541(7) . ?
F4 P1 1.565(6) . ?
F5 P1 1.519(6) . ?
F6 P1 1.548(7) . ?
F7 P2 1.579(6) . ?
F8 P2 1.592(7) . ?
F9 P2 1.653(7) . ?
F10 P2 1.563(6) . ?
F11 P2 1.614(7) . ?
F12 P2 1.571(7) . ?
F13 P3 1.610(7) . ?
F14 P3 1.555(6) . ?
F15 P3 1.600(5) . ?
F16 P3 1.507(6) . ?
F17 P3 1.586(5) . ?
F18 P3 1.604(5) . ?
F19 P4 1.671(10) . ?
F20 P4 1.673(7) . ?
F21 P4 1.541(6) . ?
F22 P5 1.619(6) . ?
F23 P5 1.586(7) . ?
F24 P5 1.576(5) . ?
P4 F21 1.541(6) 2_666 ?
P4 F19 1.671(10) 2_666 ?
P4 F20 1.673(7) 2_666 ?
P5 F24 1.576(5) 2_757 ?
P5 F23 1.586(7) 2_757 ?
P5 F22 1.619(6) 2_757 ?
C162 Cl1 1.705(10) . ?
C162 Cl3 1.793(10) . ?
C162 Cl2 1.799(11) . ?
C162 H162 1.0000 . ?
C163 Cl5 1.726(11) . ?
C163 Cl6 1.761(12) . ?
C163 Cl4 1.770(8) . ?
C163 H163 1.0000 . ?
C164 Cl7 1.715(16) . ?
C164 Cl9 1.718(14) . ?
C164 Cl8 1.786(9) . ?
C164 H164 1.0000 . ?
C165 Cl11 1.727(9) . ?
C165 Cl10 1.740(9) . ?
C165 Cl12 1.778(9) . ?
C165 H165 1.0000 . ?

loop_
_geom_torsion_atom_site_label_1
_geom_torsion_atom_site_label_2
_geom_torsion_atom_site_label_3
_geom_torsion_atom_site_label_4
_geom_torsion
_geom_torsion_site_symmetry_1
_geom_torsion_site_symmetry_2
_geom_torsion_site_symmetry_3
_geom_torsion_site_symmetry_4
_geom_torsion_publ_flag
C13 C1 C2 C3 -175.7(7) . . . . ?
C25 C1 C2 C3 61.7(10) . . . . ?
C14 C1 C2 C3 -50.5(10) . . . . ?
C13 C1 C2 C7 4.1(8) . . . . ?
C25 C1 C2 C7 -118.5(7) . . . . ?
C14 C1 C2 C7 129.3(7) . . . . ?
C7 C2 C3 C4 2.7(12) . . . . ?
C1 C2 C3 C4 -177.5(7) . . . . ?
C2 C3 C4 C5 -1.0(11) . . . . ?
C2 C3 C4 C26 -176.2(7) . . . . ?
C3 C4 C5 C6 0.2(13) . . . . ?
C26 C4 C5 C6 175.3(8) . . . . ?
C4 C5 C6 C7 -0.9(13) . . . . ?
C3 C2 C7 C6 -3.4(12) . . . . ?
C1 C2 C7 C6 176.8(7) . . . . ?
C3 C2 C7 C8 177.3(7) . . . . ?
C1 C2 C7 C8 -2.5(9) . . . . ?
C5 C6 C7 C2 2.3(12) . . . . ?
C5 C6 C7 C8 -178.5(9) . . . . ?
C2 C7 C8 C9 177.4(10) . . . . ?
C6 C7 C8 C9 -1.8(18) . . . . ?
C2 C7 C8 C13 -0.3(10) . . . . ?
C6 C7 C8 C13 -179.5(9) . . . . ?
C7 C8 C9 C10 -174.8(10) . . . . ?
C13 C8 C9 C10 2.8(13) . . . . ?
C8 C9 C10 C11 -3.2(14) . . . . ?
C9 C10 C11 C12 1.5(13) . . . . ?
C9 C10 C11 C159 173.9(8) . . . . ?
C10 C11 C12 C13 0.2(12) . . . . ?
C159 C11 C12 C13 -172.5(7) . . . . ?
C11 C12 C13 C8 -0.6(11) . . . . ?
C11 C12 C13 C1 172.4(7) . . . . ?
C9 C8 C13 C12 -0.8(12) . . . . ?
C7 C8 C13 C12 177.3(7) . . . . ?
C9 C8 C13 C1 -175.1(7) . . . . ?
C7 C8 C13 C1 3.0(9) . . . . ?
C25 C1 C13 C12 -57.1(10) . . . . ?
C14 C1 C13 C12 58.6(10) . . . . ?
C2 C1 C13 C12 -177.9(8) . . . . ?
C25 C1 C13 C8 116.5(7) . . . . ?
C14 C1 C13 C8 -127.7(7) . . . . ?
C2 C1 C13 C8 -4.2(8) . . . . ?
C13 C1 C14 C19 -129.4(7) . . . . ?
C25 C1 C14 C19 -6.0(8) . . . . ?
C2 C1 C14 C19 112.8(7) . . . . ?
C13 C1 C14 C15 60.3(10) . . . . ?
C25 C1 C14 C15 -176.3(8) . . . . ?
C2 C1 C14 C15 -57.4(10) . . . . ?
C19 C14 C15 C16 2.3(12) . . . . ?
C1 C14 C15 C16 171.5(7) . . . . ?
C14 C15 C16 C17 1.1(13) . . . . ?
C14 C15 C16 C91 -173.7(8) . . . . ?
C15 C16 C17 C18 -0.5(16) . . . . ?
C91 C16 C17 C18 174.2(9) . . . . ?
C16 C17 C18 C19 -3.4(17) . . . . ?
C15 C14 C19 C18 -6.2(14) . . . . ?
C1 C14 C19 C18 -177.0(8) . . . . ?
C15 C14 C19 C20 176.4(8) . . . . ?
C1 C14 C19 C20 5.6(10) . . . . ?
C17 C18 C19 C14 6.6(15) . . . . ?
C17 C18 C19 C20 -176.6(10) . . . . ?
C14 C19 C20 C25 -2.6(10) . . . . ?
C18 C19 C20 C25 -179.6(10) . . . . ?
C14 C19 C20 C21 179.6(9) . . . . ?
C18 C19 C20 C21 2.6(18) . . . . ?
C25 C20 C21 C22 1.7(13) . . . . ?
C19 C20 C21 C22 179.2(9) . . . . ?
C20 C21 C22 C23 -1.6(14) . . . . ?
C21 C22 C23 C24 0.6(12) . . . . ?
C21 C22 C23 C94 175.0(8) . . . . ?
C22 C23 C24 C25 0.5(11) . . . . ?
C94 C23 C24 C25 -174.0(7) . . . . ?
C21 C20 C25 C24 -0.6(12) . . . . ?
C19 C20 C25 C24 -178.8(7) . . . . ?
C21 C20 C25 C1 176.7(7) . . . . ?
C19 C20 C25 C1 -1.5(9) . . . . ?
C23 C24 C25 C20 -0.4(11) . . . . ?
C23 C24 C25 C1 -177.3(7) . . . . ?
C13 C1 C25 C20 128.8(7) . . . . ?
C14 C1 C25 C20 4.4(8) . . . . ?
C2 C1 C25 C20 -115.6(7) . . . . ?
C13 C1 C25 C24 -54.1(10) . . . . ?
C14 C1 C25 C24 -178.4(7) . . . . ?
C2 C1 C25 C24 61.6(9) . . . . ?
C5 C4 C26 C27 -139.4(8) . . . . ?
C3 C4 C26 C27 35.7(11) . . . . ?
C5 C4 C26 C31 42.3(11) . . . . ?
C3 C4 C26 C31 -142.6(8) . . . . ?
C31 C26 C27 C28 -5.7(12) . . . . ?
C4 C26 C27 C28 175.9(7) . . . . ?
C26 C27 C28 C29 0.7(11) . . . . ?
C27 C28 C29 C30 4.3(12) . . . . ?
C27 C28 C29 N1 -175.2(7) . . . . ?
C28 C29 C30 C31 -4.1(12) . . . . ?
N1 C29 C30 C31 175.3(7) . . . . ?
C27 C26 C31 C30 5.9(11) . . . . ?
C4 C26 C31 C30 -175.9(7) . . . . ?
C29 C30 C31 C26 -0.9(11) . . . . ?
C37 C32 C33 C34 0.8(15) . . . . ?
N1 C32 C33 C34 175.2(8) . . . . ?
C37 C32 C33 C38 -175.8(11) . . . . ?
N1 C32 C33 C38 -1.3(15) . . . . ?
C32 C33 C34 C35 1.7(16) . . . . ?
C38 C33 C34 C35 178.2(12) . . . . ?
C33 C34 C35 C36 -1(2) . . . . ?
C33 C34 C35 C39 -179.4(10) . . . . ?
C34 C35 C36 C37 -2(2) . . . . ?
C39 C35 C36 C37 176.1(12) . . . . ?
C33 C32 C37 C36 -3.5(15) . . . . ?
N1 C32 C37 C36 -178.0(9) . . . . ?
C33 C32 C37 C40 174.9(11) . . . . ?
N1 C32 C37 C40 0.4(15) . . . . ?
C35 C36 C37 C32 3.8(18) . . . . ?
C35 C36 C37 C40 -174.5(14) . . . . ?
N1 C41 C42 C43 176.6(8) . . . . ?
C46 C41 C42 C43 -4.1(12) . . . . ?
C41 C42 C43 C44 -4.6(14) . . . . ?
C42 C43 C44 C47 -176.6(9) . . . . ?
C42 C43 C44 C45 10.4(13) . . . . ?
C47 C44 C45 C46 179.3(8) . . . . ?
C43 C44 C45 C46 -7.5(12) . . . . ?
C44 C45 C46 C41 -0.9(13) . . . . ?
N1 C41 C46 C45 -173.9(8) . . . . ?
C42 C41 C46 C45 6.9(12) . . . . ?
C43 C44 C47 C57 165.5(8) . . . . ?
C45 C44 C47 C57 -21.9(12) . . . . ?
C43 C44 C47 C48 -16.5(13) . . . . ?
C45 C44 C47 C48 156.2(9) . . . . ?
C44 C47 C48 C53 -66.9(15) . . . . ?
C57 C47 C48 C53 111.2(12) . . . . ?
C44 C47 C48 C49 109.7(10) . . . . ?
C57 C47 C48 C49 -72.2(12) . . . . ?
C53 C48 C49 C50 -2.8(18) . . . . ?
C47 C48 C49 C50 -179.4(10) . . . . ?
C53 C48 C49 C54 176.5(12) . . . . ?
C47 C48 C49 C54 0.0(15) . . . . ?
C48 C49 C50 C51 -6.8(19) . . . . ?
C54 C49 C50 C51 173.9(13) . . . . ?
C49 C50 C51 C52 16(3) . . . . ?
C49 C50 C51 C55 -173.5(16) . . . . ?
C50 C51 C52 C53 -15(3) . . . . ?
C55 C51 C52 C53 174.3(18) . . . . ?
C49 C48 C53 C52 4(2) . . . . ?
C47 C48 C53 C52 -179.6(14) . . . . ?
C49 C48 C53 C56 177.0(14) . . . . ?
C47 C48 C53 C56 -7(2) . . . . ?
C51 C52 C53 C48 6(3) . . . . ?
C51 C52 C53 C56 -167(2) . . . . ?
C44 C47 C57 C62 -39.4(11) . . . . ?
C48 C47 C57 C62 142.5(9) . . . . ?
C44 C47 C57 C58 140.8(8) . . . . ?
C48 C47 C57 C58 -37.4(11) . . . . ?
C62 C57 C58 C59 5.5(12) . . . . ?
C47 C57 C58 C59 -174.6(8) . . . . ?
C57 C58 C59 C60 1.6(13) . . . . ?
C58 C59 C60 C61 -9.5(13) . . . . ?
C58 C59 C60 C63 176.9(8) . . . . ?
C59 C60 C61 C62 9.8(12) . . . . ?
C63 C60 C61 C62 -176.5(7) . . . . ?
C60 C61 C62 C57 -2.6(12) . . . . ?
C58 C57 C62 C61 -5.0(12) . . . . ?
C47 C57 C62 C61 175.2(7) . . . . ?
C59 C60 C63 C73 -147.4(8) . . . . ?
C61 C60 C63 C73 39.0(12) . . . . ?
C59 C60 C63 C64 27.3(11) . . . . ?
C61 C60 C63 C64 -146.3(8) . . . . ?
C73 C63 C64 C65 -113.7(13) . . . . ?
C60 C63 C64 C65 71.8(13) . . . . ?
C73 C63 C64 C69 69.2(13) . . . . ?
C60 C63 C64 C69 -105.2(10) . . . . ?
C69 C64 C65 C66 4.9(19) . . . . ?
C63 C64 C65 C66 -172.3(13) . . . . ?
C69 C64 C65 C70 178.3(12) . . . . ?
C63 C64 C65 C70 1(2) . . . . ?
C64 C65 C66 C67 -10(2) . . . . ?
C70 C65 C66 C67 176.9(15) . . . . ?
C65 C66 C67 C68 9(2) . . . . ?
C65 C66 C67 C71 -178.4(13) . . . . ?
C66 C67 C68 C69 -3.5(18) . . . . ?
C71 C67 C68 C69 -176.2(10) . . . . ?
C67 C68 C69 C64 -1.1(15) . . . . ?
C67 C68 C69 C72 -178.3(10) . . . . ?
C65 C64 C69 C68 0.4(15) . . . . ?
C63 C64 C69 C68 177.6(9) . . . . ?
C65 C64 C69 C72 177.6(10) . . . . ?
C63 C64 C69 C72 -5.2(14) . . . . ?
C64 C63 C73 C78 18.4(14) . . . . ?
C60 C63 C73 C78 -167.5(7) . . . . ?
C64 C63 C73 C74 -162.7(8) . . . . ?
C60 C63 C73 C74 11.3(13) . . . . ?
C63 C73 C74 C75 -170.8(9) . . . . ?
C78 C73 C74 C75 8.1(13) . . . . ?
C73 C74 C75 C76 0.1(15) . . . . ?
C74 C75 C76 N2 173.4(10) . . . . ?
C74 C75 C76 C77 -9.6(15) . . . . ?
N2 C76 C77 C78 -172.9(9) . . . . ?
C75 C76 C77 C78 10.1(14) . . . . ?
C76 C77 C78 C73 -1.5(14) . . . . ?
C63 C73 C78 C77 171.6(9) . . . . ?
C74 C73 C78 C77 -7.4(13) . . . . ?
C84 C79 C80 C81 -1.7(16) . . . . ?
N2 C79 C80 C81 -179.2(9) . . . . ?
C84 C79 C80 C85 178.6(11) . . . . ?
N2 C79 C80 C85 1.0(16) . . . . ?
C79 C80 C81 C82 0.4(17) . . . . ?
C85 C80 C81 C82 -179.8(12) . . . . ?
C80 C81 C82 C83 3.7(18) . . . . ?
C80 C81 C82 C86 173.1(11) . . . . ?
C81 C82 C83 C84 -6.7(17) . . . . ?
C86 C82 C83 C84 -176.4(10) . . . . ?
C80 C79 C84 C83 -1.4(15) . . . . ?
N2 C79 C84 C83 176.2(8) . . . . ?
C80 C79 C84 C87 178.8(10) . . . . ?
N2 C79 C84 C87 -3.6(14) . . . . ?
C82 C83 C84 C79 5.5(15) . . . . ?
C82 C83 C84 C87 -174.7(10) . . . . ?
C93 C88 C89 C90 -3.2(13) . . . . ?
N2 C88 C89 C90 -178.7(8) . . . . ?
C88 C89 C90 C91 0.5(14) . . . . ?
C89 C90 C91 C92 2.6(13) . . . . ?
C89 C90 C91 C16 -175.6(8) . . . . ?
C17 C16 C91 C90 -40.9(13) . . . . ?
C15 C16 C91 C90 133.9(9) . . . . ?
C17 C16 C91 C92 140.9(10) . . . . ?
C15 C16 C91 C92 -44.3(12) . . . . ?
C90 C91 C92 C93 -3.0(13) . . . . ?
C16 C91 C92 C93 175.2(8) . . . . ?
C89 C88 C93 C92 3.0(14) . . . . ?
N2 C88 C93 C92 178.1(8) . . . . ?
C91 C92 C93 C88 0.2(14) . . . . ?
C24 C23 C94 C95 -145.8(7) . . . . ?
C22 C23 C94 C95 39.9(11) . . . . ?
C24 C23 C94 C99 32.9(10) . . . . ?
C22 C23 C94 C99 -141.4(8) . . . . ?
C99 C94 C95 C96 6.3(10) . . . . ?
C23 C94 C95 C96 -174.9(7) . . . . ?
C94 C95 C96 C97 -0.2(11) . . . . ?
C95 C96 C97 C98 -6.0(11) . . . . ?
C95 C96 C97 N3 176.2(7) . . . . ?
C96 C97 C98 C99 5.9(11) . . . . ?
N3 C97 C98 C99 -176.3(7) . . . . ?
C97 C98 C99 C94 0.3(11) . . . . ?
C95 C94 C99 C98 -6.3(11) . . . . ?
C23 C94 C99 C98 174.9(7) . . . . ?
C105 C100 C101 C102 0.2(13) . . . . ?
N3 C100 C101 C102 178.7(7) . . . . ?
C105 C100 C101 C106 178.4(8) . . . . ?
N3 C100 C101 C106 -3.2(13) . . . . ?
C100 C101 C102 C103 -2.5(12) . . . . ?
C106 C101 C102 C103 179.2(9) . . . . ?
C101 C102 C103 C104 3.0(13) . . . . ?
C101 C102 C103 C107 -176.4(8) . . . . ?
C102 C103 C104 C105 -1.4(14) . . . . ?
C107 C103 C104 C105 178.0(9) . . . . ?
C103 C104 C105 C100 -0.8(13) . . . . ?
C103 C104 C105 C108 -179.7(8) . . . . ?
C101 C100 C105 C104 1.4(12) . . . . ?
N3 C100 C105 C104 -177.0(7) . . . . ?
C101 C100 C105 C108 -179.8(8) . . . . ?
N3 C100 C105 C108 1.8(12) . . . . ?
N3 C109 C110 C111 175.1(7) . . . . ?
C114 C109 C110 C111 -8.2(11) . . . . ?
C109 C110 C111 C112 -1.0(12) . . . . ?
C110 C111 C112 C115 -174.6(8) . . . . ?
C110 C111 C112 C113 7.2(12) . . . . ?
C115 C112 C113 C114 178.0(8) . . . . ?
C111 C112 C113 C114 -3.8(12) . . . . ?
C112 C113 C114 C109 -5.6(12) . . . . ?
N3 C109 C114 C113 -171.7(8) . . . . ?
C110 C109 C114 C113 11.7(12) . . . . ?
C113 C112 C115 C125 -16.3(12) . . . . ?
C111 C112 C115 C125 165.6(7) . . . . ?
C113 C112 C115 C116 160.7(8) . . . . ?
C111 C112 C115 C116 -17.4(12) . . . . ?
C112 C115 C116 C117 -72.2(12) . . . . ?
C125 C115 C116 C117 105.0(10) . . . . ?
C112 C115 C116 C121 107.3(10) . . . . ?
C125 C115 C116 C121 -75.6(11) . . . . ?
C121 C116 C117 C122 -173.6(12) . . . . ?
C115 C116 C117 C122 5.8(18) . . . . ?
C121 C116 C117 C118 4.0(17) . . . . ?
C115 C116 C117 C118 -176.6(10) . . . . ?
C122 C117 C118 C119 -178.5(16) . . . . ?
C116 C117 C118 C119 4(2) . . . . ?
C117 C118 C119 C120 -9(3) . . . . ?
C117 C118 C119 C123 -177.0(14) . . . . ?
C118 C119 C120 C121 7(2) . . . . ?
C123 C119 C120 C121 176.8(12) . . . . ?
C119 C120 C121 C116 -0.3(18) . . . . ?
C119 C120 C121 C124 171.3(12) . . . . ?
C117 C116 C121 C120 -5.6(16) . . . . ?
C115 C116 C121 C120 175.0(10) . . . . ?
C117 C116 C121 C124 -177.5(10) . . . . ?
C115 C116 C121 C124 3.1(14) . . . . ?
C112 C115 C125 C130 138.0(8) . . . . ?
C116 C115 C125 C130 -39.2(11) . . . . ?
C112 C115 C125 C126 -43.0(11) . . . . ?
C116 C115 C125 C126 139.8(8) . . . . ?
C130 C125 C126 C127 -5.2(11) . . . . ?
C115 C125 C126 C127 175.8(7) . . . . ?
C125 C126 C127 C128 -0.3(11) . . . . ?
C126 C127 C128 C129 4.4(11) . . . . ?
C126 C127 C128 C131 -172.8(7) . . . . ?
C127 C128 C129 C130 -2.8(12) . . . . ?
C131 C128 C129 C130 174.4(7) . . . . ?
C128 C129 C130 C125 -3.0(13) . . . . ?
C126 C125 C130 C129 6.9(12) . . . . ?
C115 C125 C130 C129 -174.1(8) . . . . ?
C127 C128 C131 C141 35.7(11) . . . . ?
C129 C128 C131 C141 -141.3(8) . . . . ?
C127 C128 C131 C132 -148.7(7) . . . . ?
C129 C128 C131 C132 34.2(10) . . . . ?
C141 C131 C132 C137 -109.4(10) . . . . ?
C128 C131 C132 C137 75.0(10) . . . . ?
C141 C131 C132 C133 69.3(11) . . . . ?
C128 C131 C132 C133 -106.4(9) . . . . ?
C137 C132 C133 C134 -3.7(14) . . . . ?
C131 C132 C133 C134 177.7(8) . . . . ?
C137 C132 C133 C138 177.9(9) . . . . ?
C131 C132 C133 C138 -0.7(12) . . . . ?
C132 C133 C134 C135 2.7(15) . . . . ?
C138 C133 C134 C135 -178.9(10) . . . . ?
C133 C134 C135 C136 -0.3(17) . . . . ?
C133 C134 C135 C139 -175.5(10) . . . . ?
C134 C135 C136 C137 -1.2(19) . . . . ?
C139 C135 C136 C137 174.1(11) . . . . ?
C133 C132 C137 C136 2.2(15) . . . . ?
C131 C132 C137 C136 -179.2(9) . . . . ?
C133 C132 C137 C140 -177.4(10) . . . . ?
C131 C132 C137 C140 1.2(16) . . . . ?
C135 C136 C137 C132 0.2(17) . . . . ?
C135 C136 C137 C140 179.8(12) . . . . ?
C128 C131 C141 C146 -165.7(7) . . . . ?
C132 C131 C141 C146 18.9(11) . . . . ?
C128 C131 C141 C142 12.8(12) . . . . ?
C132 C131 C141 C142 -162.5(7) . . . . ?
C131 C141 C142 C143 -169.8(8) . . . . ?
C146 C141 C142 C143 8.8(11) . . . . ?
C141 C142 C143 C144 -3.4(13) . . . . ?
C142 C143 C144 N4 175.2(8) . . . . ?
C142 C143 C144 C145 -4.4(13) . . . . ?
N4 C144 C145 C146 -173.2(8) . . . . ?
C143 C144 C145 C146 6.5(13) . . . . ?
C144 C145 C146 C141 -0.7(13) . . . . ?
C131 C141 C146 C145 171.9(8) . . . . ?
C142 C141 C146 C145 -6.8(12) . . . . ?
C152 C147 C148 C149 -2.8(14) . . . . ?
N4 C147 C148 C149 177.5(8) . . . . ?
C152 C147 C148 C153 -179.3(10) . . . . ?
N4 C147 C148 C153 1.0(15) . . . . ?
C147 C148 C149 C150 1.4(16) . . . . ?
C153 C148 C149 C150 178.2(11) . . . . ?
C148 C149 C150 C151 0.3(18) . . . . ?
C148 C149 C150 C154 175.3(10) . . . . ?
C149 C150 C151 C152 -0.8(18) . . . . ?
C154 C150 C151 C152 -175.8(10) . . . . ?
C148 C147 C152 C151 2.3(15) . . . . ?
N4 C147 C152 C151 -178.0(8) . . . . ?
C148 C147 C152 C155 -177.6(10) . . . . ?
N4 C147 C152 C155 2.1(13) . . . . ?
C150 C151 C152 C147 -0.4(15) . . . . ?
C150 C151 C152 C155 179.5(10) . . . . ?
N4 C156 C157 C158 -179.5(8) . . . . ?
C161 C156 C157 C158 1.5(13) . . . . ?
C156 C157 C158 C159 1.0(14) . . . . ?
C157 C158 C159 C160 -2.3(14) . . . . ?
C157 C158 C159 C11 175.9(8) . . . . ?
C10 C11 C159 C160 -40.5(12) . . . . ?
C12 C11 C159 C160 132.2(8) . . . . ?
C10 C11 C159 C158 141.4(9) . . . . ?
C12 C11 C159 C158 -45.9(12) . . . . ?
C158 C159 C160 C161 1.1(14) . . . . ?
C11 C159 C160 C161 -177.1(8) . . . . ?
C159 C160 C161 C156 1.2(14) . . . . ?
C157 C156 C161 C160 -2.5(13) . . . . ?
N4 C156 C161 C160 178.4(8) . . . . ?
C46 C41 N1 C29 8.7(12) . . . . ?
C42 C41 N1 C29 -172.1(7) . . . . ?
C46 C41 N1 C32 -165.1(8) . . . . ?
C42 C41 N1 C32 14.1(12) . . . . ?
C28 C29 N1 C41 46.4(11) . . . . ?
C30 C29 N1 C41 -133.0(8) . . . . ?
C28 C29 N1 C32 -139.3(8) . . . . ?
C30 C29 N1 C32 41.3(10) . . . . ?
C33 C32 N1 C41 74.2(11) . . . . ?
C37 C32 N1 C41 -110.8(10) . . . . ?
C33 C32 N1 C29 -100.2(9) . . . . ?
C37 C32 N1 C29 74.9(10) . . . . ?
C77 C76 N2 C79 -14.7(15) . . . . ?
C75 C76 N2 C79 162.2(9) . . . . ?
C77 C76 N2 C88 165.4(9) . . . . ?
C75 C76 N2 C88 -17.7(14) . . . . ?
C84 C79 N2 C76 -65.1(13) . . . . ?
C80 C79 N2 C76 112.5(11) . . . . ?
C84 C79 N2 C88 114.8(10) . . . . ?
C80 C79 N2 C88 -67.6(12) . . . . ?
C93 C88 N2 C76 132.9(10) . . . . ?
C89 C88 N2 C76 -51.8(12) . . . . ?
C93 C88 N2 C79 -47.0(12) . . . . ?
C89 C88 N2 C79 128.3(9) . . . . ?
C114 C109 N3 C97 8.6(11) . . . . ?
C110 C109 N3 C97 -174.8(7) . . . . ?
C114 C109 N3 C100 -167.3(7) . . . . ?
C110 C109 N3 C100 9.3(11) . . . . ?
C96 C97 N3 C109 -132.4(8) . . . . ?
C98 C97 N3 C109 49.8(10) . . . . ?
C96 C97 N3 C100 43.6(10) . . . . ?
C98 C97 N3 C100 -134.2(8) . . . . ?
C101 C100 N3 C109 -107.1(9) . . . . ?
C105 C100 N3 C109 71.4(10) . . . . ?
C101 C100 N3 C97 76.9(9) . . . . ?
C105 C100 N3 C97 -104.6(8) . . . . ?
C143 C144 N4 C156 -19.9(13) . . . . ?
C145 C144 N4 C156 159.7(8) . . . . ?
C143 C144 N4 C147 159.1(8) . . . . ?
C145 C144 N4 C147 -21.2(13) . . . . ?
C157 C156 N4 C144 134.1(9) . . . . ?
C161 C156 N4 C144 -46.8(12) . . . . ?
C157 C156 N4 C147 -45.0(12) . . . . ?
C161 C156 N4 C147 134.1(8) . . . . ?
C148 C147 N4 C144 115.0(10) . . . . ?
C152 C147 N4 C144 -64.7(12) . . . . ?
C148 C147 N4 C156 -65.9(11) . . . . ?
C152 C147 N4 C156 114.4(9) . . . . ?
